data_7153699
loop_
_publ_author_name
'Gu, Ya-Kun'
'Zeng, Fei'
'Meng, Zheng'
'Chen, Chuan-Feng'

_publ_section_title
;
 Triptycene-derived macrotricyclic polyether containing an anthracene unit
 as a powerful host for 1,2-bis(pyridium)ethane, diquat and
 2,7-diazapyrenium salt.
;
_journal_issue 18
_journal_name_full 'Organic &amp; biomolecular chemistry'
_journal_page_first 2850
_journal_page_last 2853
_journal_paper_doi 10.1039/c4ob00310a
_journal_volume 12
_journal_year 2014
_chemical_formula_sum 'C79 H93.5 F12 N4.5 O16 P2'
_chemical_formula_weight 1652.02
_chemical_name_systematic
; 
 ? 
;
_space_group_IT_number 2
_symmetry_cell_setting triclinic
_symmetry_space_group_name_Hall '-P 1'
_symmetry_space_group_name_H-M 'P -1'
_atom_sites_solution_hydrogens geom
_atom_sites_solution_primary direct
_atom_sites_solution_secondary difmap
_audit_creation_method SHELXL-97
_cell_angle_alpha 68.93(3)
_cell_angle_beta 79.43(3)
_cell_angle_gamma 73.05(3)
_cell_formula_units_Z 4
_cell_length_a 17.928(4)
_cell_length_b 21.795(4)
_cell_length_c 26.597(5)
_cell_measurement_reflns_used 28033
_cell_measurement_temperature 173(2)
_cell_measurement_theta_max 27.4843
_cell_measurement_theta_min 1.3880
_cell_volume 9240(4)
_computing_cell_refinement 'CrystalClear (Rigaku Inc., 2008)'
_computing_data_collection 'CrystalClear (Rigaku Inc., 2008)'
_computing_data_reduction 'CrystalClear (Rigaku Inc., 2008)'
_computing_molecular_graphics
;
 Mercury: visualization and analysis of crystal structures, C. F. Macrae,
 P. R. Edgington, P. McCabe, E. Pidcock, G. P. Shields, R. Taylor,
 M. Towler and J. van de Streek, J. Appl. Cryst., 39, 453-457, 2006.
;
_computing_publication_material 'SHELX-97 (Sheldrick, 2008)'
_computing_structure_refinement 'SHELX-97 (Sheldrick, 2008)'
_computing_structure_solution 'SHELX-97 (Sheldrick, 2008)'
_diffrn_ambient_temperature 173(2)
_diffrn_detector_area_resol_mean 28.5714
_diffrn_measured_fraction_theta_full 0.987
_diffrn_measured_fraction_theta_max 0.987
_diffrn_measurement_device_type 'Saturn724+ CCD'
_diffrn_measurement_method '\w scans at fixed \c = 45\%'
_diffrn_radiation_monochromator graphite
_diffrn_radiation_source 'fine-focus sealed tube'
_diffrn_radiation_type MoK\a
_diffrn_radiation_wavelength 0.71073
_diffrn_reflns_av_R_equivalents 0.0542
_diffrn_reflns_av_sigmaI/netI 0.0883
_diffrn_reflns_limit_h_max 22
_diffrn_reflns_limit_h_min -23
_diffrn_reflns_limit_k_max 28
_diffrn_reflns_limit_k_min -27
_diffrn_reflns_limit_l_max 30
_diffrn_reflns_limit_l_min -34
_diffrn_reflns_number 86969
_diffrn_reflns_theta_full 27.49
_diffrn_reflns_theta_max 27.49
_diffrn_reflns_theta_min 0.82
_exptl_absorpt_coefficient_mu 0.130
_exptl_absorpt_correction_T_max 1.0000
_exptl_absorpt_correction_T_min 0.5881
_exptl_absorpt_correction_type multi-scan
_exptl_absorpt_process_details 'CrystalClear (Rigaku Inc., 2008)'
_exptl_crystal_colour yellow
_exptl_crystal_density_diffrn 1.188
_exptl_crystal_density_method 'not measured'
_exptl_crystal_description block
_exptl_crystal_F_000 3460
_exptl_crystal_size_max 0.55
_exptl_crystal_size_mid 0.32
_exptl_crystal_size_min 0.30
_platon_squeeze_details
;
;
_refine_diff_density_max 1.025
_refine_diff_density_min -0.510
_refine_diff_density_rms 0.086
_refine_ls_extinction_method none
_refine_ls_goodness_of_fit_ref 1.293
_refine_ls_hydrogen_treatment constr
_refine_ls_matrix_type full
_refine_ls_number_parameters 2056
_refine_ls_number_reflns 41863
_refine_ls_number_restraints 0
_refine_ls_restrained_S_all 1.293
_refine_ls_R_factor_all 0.1368
_refine_ls_R_factor_gt 0.0980
_refine_ls_shift/su_max 0.003
_refine_ls_shift/su_mean 0.000
_refine_ls_structure_factor_coef Fsqd
_refine_ls_weighting_details 'calc w=1/[\s^2^(Fo^2^)+(0.1000P)^2^+0.0000P] where P=(Fo^2^+2Fc^2^)/3'
_refine_ls_weighting_scheme calc
_refine_ls_wR_factor_gt 0.2526
_refine_ls_wR_factor_ref 0.2765
_reflns_number_gt 25757
_reflns_number_total 41863
_reflns_threshold_expression >2sigma(I)
_cod_data_source_file c4ob00310a2.cif
_cod_data_source_block a
_cod_original_cell_volume 9240(3)
_cod_original_sg_symbol_H-M P-1
_cod_database_code 7153699

loop_
_symmetry_equiv_pos_as_xyz
'x, y, z'
'-x, -y, -z'

loop_
_atom_site_label
_atom_site_type_symbol
_atom_site_fract_x
_atom_site_fract_y
_atom_site_fract_z
_atom_site_U_iso_or_equiv
_atom_site_adp_type
_atom_site_occupancy
_atom_site_symmetry_multiplicity
_atom_site_calc_flag
_atom_site_refinement_flags
P1 P 0.67591(7) 0.23034(6) 0.79423(5) 0.0517(3) Uani 1 1 d .
P2 P 0.63948(8) 0.18136(7) 0.27060(5) 0.0615(3) Uani 1 1 d .
P3 P 0.09951(6) 0.21685(5) 0.09038(4) 0.0438(2) Uani 1 1 d .
P4 P 0.28709(12) 0.21827(10) 0.63617(7) 0.0873(5) Uani 1 1 d .
F1 F 0.6359(3) 0.17608(16) 0.79157(18) 0.1196(15) Uani 1 1 d .
F2 F 0.6153(2) 0.2399(2) 0.84289(15) 0.1204(14) Uani 1 1 d .
F3 F 0.73517(18) 0.17381(17) 0.83533(13) 0.0884(10) Uani 1 1 d .
F4 F 0.7132(3) 0.2857(2) 0.7952(2) 0.1427(18) Uani 1 1 d .
F5 F 0.7338(2) 0.2193(3) 0.74524(16) 0.149(2) Uani 1 1 d .
F6 F 0.61489(16) 0.28530(12) 0.75254(11) 0.0637(7) Uani 1 1 d .
F7 F 0.5650(3) 0.1931(4) 0.3068(2) 0.193(3) Uani 1 1 d .
F8 F 0.6847(2) 0.13129(16) 0.32271(13) 0.1007(12) Uani 1 1 d .
F9 F 0.6639(3) 0.23963(16) 0.27950(15) 0.1070(13) Uani 1 1 d .
F10 F 0.7207(2) 0.16599(17) 0.23488(13) 0.0879(10) Uani 1 1 d .
F11 F 0.5993(3) 0.2312(3) 0.21710(15) 0.1335(16) Uani 1 1 d .
F12 F 0.6255(3) 0.1188(3) 0.2607(2) 0.168(2) Uani 1 1 d .
F13 F 0.1272(3) 0.2083(4) 0.1436(2) 0.219(4) Uani 1 1 d .
F14 F 0.03018(15) 0.27866(12) 0.10003(11) 0.0630(7) Uani 1 1 d .
F15 F 0.0431(2) 0.17111(17) 0.1205(2) 0.153(2) Uani 1 1 d .
F16 F 0.0691(3) 0.2301(3) 0.03669(19) 0.168(2) Uani 1 1 d .
F17 F 0.16859(15) 0.15450(13) 0.08214(12) 0.0698(8) Uani 1 1 d .
F18 F 0.1523(3) 0.2655(2) 0.0609(3) 0.182(3) Uani 1 1 d .
F19 F 0.2254(3) 0.2379(3) 0.6813(2) 0.1538(18) Uani 1 1 d .
F20 F 0.2723(4) 0.1467(3) 0.6581(3) 0.203(3) Uani 1 1 d .
F21 F 0.2242(4) 0.2438(5) 0.5977(3) 0.255(4) Uani 1 1 d .
F22 F 0.3517(3) 0.1953(3) 0.5925(2) 0.168(2) Uani 1 1 d .
F23 F 0.3166(5) 0.2814(3) 0.6215(3) 0.241(4) Uani 1 1 d .
F24 F 0.3511(2) 0.1880(2) 0.67585(15) 0.1159(13) Uani 1 1 d .
O1 O 0.13702(14) -0.10720(12) 0.96228(10) 0.0364(6) Uani 1 1 d .
O2 O 0.11082(15) -0.20460(12) 1.07078(9) 0.0385(6) Uani 1 1 d .
O3 O 0.21546(17) -0.33956(13) 1.10836(11) 0.0519(7) Uani 1 1 d .
O4 O 0.28783(16) -0.42363(13) 1.03810(10) 0.0425(6) Uani 1 1 d .
O5 O 0.41508(15) -0.41880(13) 0.97460(10) 0.0414(6) Uani 1 1 d .
O6 O 0.51224(15) -0.32893(12) 0.96942(10) 0.0407(6) Uani 1 1 d .
O7 O 0.42658(15) -0.18505(12) 0.91410(12) 0.0456(7) Uani 1 1 d .
O8 O 0.26500(13) -0.09916(11) 0.89821(10) 0.0357(5) Uani 1 1 d .
O9 O 0.01606(16) -0.41219(14) 0.74673(11) 0.0457(6) Uani 1 1 d .
O10 O -0.13598(18) -0.34063(16) 0.71179(14) 0.0657(9) Uani 1 1 d .
O11 O -0.18479(17) -0.20059(14) 0.70255(14) 0.0587(8) Uani 1 1 d .
O12 O -0.10113(14) -0.09537(12) 0.68322(10) 0.0370(6) Uani 1 1 d .
O13 O 0.02215(15) -0.07650(13) 0.61758(10) 0.0401(6) Uani 1 1 d .
O14 O 0.12078(15) -0.15367(12) 0.54940(9) 0.0384(6) Uani 1 1 d .
O15 O 0.13484(15) -0.29731(13) 0.56825(10) 0.0418(6) Uani 1 1 d .
O16 O 0.13715(15) -0.39248(12) 0.68048(10) 0.0392(6) Uani 1 1 d .
O17 O 0.70211(14) 0.10048(11) 0.57112(9) 0.0332(5) Uani 1 1 d .
O18 O 0.64577(15) 0.18550(12) 0.46455(9) 0.0391(6) Uani 1 1 d .
O19 O 0.63544(15) 0.32930(12) 0.41050(10) 0.0399(6) Uani 1 1 d .
O20 O 0.59135(15) 0.40539(12) 0.48836(10) 0.0390(6) Uani 1 1 d .
O21 O 0.85509(15) 0.35998(12) 0.53386(10) 0.0415(6) Uani 1 1 d .
O22 O 0.68572(15) 0.41423(13) 0.54517(10) 0.0422(6) Uani 1 1 d .
O23 O 0.87789(14) 0.21841(12) 0.60175(10) 0.0375(6) Uani 1 1 d .
O24 O 0.79045(13) 0.11454(11) 0.63153(9) 0.0320(5) Uani 1 1 d .
O25 O 0.40035(13) 0.09971(11) 0.90959(9) 0.0301(5) Uani 1 1 d .
O26 O 0.38488(14) 0.18571(11) 0.97714(9) 0.0354(6) Uani 1 1 d .
O27 O 0.28313(17) 0.32231(12) 0.95355(10) 0.0450(7) Uani 1 1 d .
O28 O 0.27299(16) 0.41040(12) 0.84091(10) 0.0415(6) Uani 1 1 d .
O29 O 0.17396(15) 0.41509(12) 0.77923(10) 0.0407(6) Uani 1 1 d .
O30 O 0.06070(18) 0.33034(13) 0.81602(11) 0.0513(7) Uani 1 1 d .
O31 O 0.14582(15) 0.18815(13) 0.83065(13) 0.0524(8) Uani 1 1 d .
O32 O 0.30565(13) 0.10017(11) 0.84566(10) 0.0333(5) Uani 1 1 d .
N1 N 0.09214(18) -0.21260(15) 0.75918(12) 0.0381(7) Uani 1 1 d .
N2 N 0.18616(19) -0.26052(15) 0.88649(12) 0.0399(7) Uani 1 1 d .
N3 N 0.55250(18) 0.21922(14) 0.65318(11) 0.0343(7) Uani 1 1 d .
N4 N 0.40618(17) 0.26447(13) 0.76187(11) 0.0310(6) Uani 1 1 d .
N5 N 0.5134(4) -0.5480(3) 0.8629(3) 0.123(2) Uani 1 1 d .
N6 N 0.6360(3) 0.0396(3) 0.9721(2) 0.0974(17) Uani 1 1 d .
N7 N 0.2613(4) 0.3773(3) 0.1181(3) 0.117(2) Uani 1 1 d .
N8 N 0.1259(3) 0.0266(3) 1.0083(3) 0.0982(17) Uani 1 1 d .
N9 N -0.0274(3) 0.4295(2) 0.9240(2) 0.0841(14) Uani 1 1 d .
C1 C -0.0992(2) 0.00392(18) 0.83759(14) 0.0351(8) Uani 1 1 d .
H1A H -0.1442 0.0282 0.8160 0.053 Uiso 1 1 calc R
H1C H -0.1022 0.0238 0.8659 0.053 Uiso 1 1 calc R
H1B H -0.0998 -0.0440 0.8543 0.053 Uiso 1 1 calc R
C2 C -0.02341(19) 0.00989(16) 0.80094(13) 0.0300(7) Uani 1 1 d .
C3 C -0.01896(19) 0.08353(16) 0.77004(13) 0.0297(7) Uani 1 1 d .
C4 C -0.0756(2) 0.14103(17) 0.77114(14) 0.0354(8) Uani 1 1 d .
H4 H -0.1232 0.1376 0.7933 0.043 Uiso 1 1 calc R
C5 C -0.0632(2) 0.20536(18) 0.73946(16) 0.0425(9) Uani 1 1 d .
H5 H -0.1029 0.2451 0.7398 0.051 Uiso 1 1 calc R
C6 C 0.0059(2) 0.21072(18) 0.70820(16) 0.0423(9) Uani 1 1 d .
H6 H 0.0140 0.2543 0.6875 0.051 Uiso 1 1 calc R
C7 C 0.0647(2) 0.15288(18) 0.70635(15) 0.0391(8) Uani 1 1 d .
H7 H 0.1125 0.1571 0.6846 0.047 Uiso 1 1 calc R
C8 C 0.0523(2) 0.08838(16) 0.73697(13) 0.0318(7) Uani 1 1 d .
C9 C 0.10744(19) 0.01966(16) 0.73719(13) 0.0308(7) Uani 1 1 d .
C10 C 0.1821(2) 0.0265(2) 0.69990(15) 0.0410(9) Uani 1 1 d .
H10N H 0.2164 -0.0187 0.7032 0.062 Uiso 1 1 calc R
H10O H 0.2091 0.0529 0.7101 0.062 Uiso 1 1 calc R
H10M H 0.1688 0.0498 0.6624 0.062 Uiso 1 1 calc R
C11 C 0.05127(19) -0.02281(15) 0.83060(13) 0.0269(7) Uani 1 1 d .
C12 C 0.0546(2) -0.05324(16) 0.88663(14) 0.0319(7) Uani 1 1 d .
H12J H 0.0078 -0.0566 0.9098 0.038 Uiso 1 1 calc R
C13 C 0.12671(19) -0.07850(16) 0.90825(13) 0.0303(7) Uani 1 1 d .
C14 C 0.19620(19) -0.07454(16) 0.87332(14) 0.0309(7) Uani 1 1 d .
C15 C 0.1918(2) -0.04545(15) 0.81797(14) 0.0307(7) Uani 1 1 d .
H15 H 0.2385 -0.0436 0.7945 0.037 Uiso 1 1 calc R
C16 C 0.11986(19) -0.01896(16) 0.79646(14) 0.0308(7) Uani 1 1 d .
C17 C 0.0653(2) -0.10282(18) 0.99850(14) 0.0368(8) Uani 1 1 d .
H17A H 0.0320 -0.1286 0.9931 0.044 Uiso 1 1 calc R
H17B H 0.0354 -0.0549 0.9911 0.044 Uiso 1 1 calc R
C18 C 0.0883(2) -0.13203(18) 1.05524(15) 0.0423(9) Uani 1 1 d .
H18A H 0.1325 -0.1150 1.0578 0.051 Uiso 1 1 calc R
H18B H 0.0437 -0.1177 1.0800 0.051 Uiso 1 1 calc R
C19 C 0.1415(2) -0.23480(19) 1.12142(15) 0.0400(8) Uani 1 1 d .
H19B H 0.1049 -0.2165 1.1483 0.048 Uiso 1 1 calc R
H19A H 0.1920 -0.2236 1.1189 0.048 Uiso 1 1 calc R
C20 C 0.1537(2) -0.31045(19) 1.13967(15) 0.0442(9) Uani 1 1 d .
H20B H 0.1651 -0.3299 1.1781 0.053 Uiso 1 1 calc R
H20A H 0.1051 -0.3215 1.1369 0.053 Uiso 1 1 calc R
C21 C 0.2302(3) -0.4109(2) 1.12287(17) 0.0563(12) Uani 1 1 d .
H21B H 0.1936 -0.4279 1.1542 0.068 Uiso 1 1 calc R
H21A H 0.2843 -0.4322 1.1336 0.068 Uiso 1 1 calc R
C22 C 0.2200(2) -0.4304(2) 1.07563(16) 0.0450(9) Uani 1 1 d .
H22B H 0.2148 -0.4777 1.0884 0.054 Uiso 1 1 calc R
H22A H 0.1722 -0.4001 1.0581 0.054 Uiso 1 1 calc R
C23 C 0.2843(2) -0.42777(16) 0.98827(14) 0.0332(7) Uani 1 1 d .
C24 C 0.2207(2) -0.43446(16) 0.97176(14) 0.0348(8) Uani 1 1 d .
H24 H 0.1761 -0.4407 0.9968 0.042 Uiso 1 1 calc R
C25 C 0.2193(2) -0.43222(15) 0.91739(13) 0.0310(7) Uani 1 1 d .
C26 C 0.2879(2) -0.42401(16) 0.88034(14) 0.0310(7) Uani 1 1 d .
C27 C 0.3556(2) -0.42288(17) 0.90123(15) 0.0360(8) Uani 1 1 d .
H27 H 0.4030 -0.4218 0.8784 0.043 Uiso 1 1 calc R
C28 C 0.3544(2) -0.42326(17) 0.95258(14) 0.0338(8) Uani 1 1 d .
C29 C 0.4869(2) -0.4137(2) 0.94026(16) 0.0435(9) Uani 1 1 d .
H29A H 0.4760 -0.3772 0.9052 0.052 Uiso 1 1 calc R
H29B H 0.5123 -0.4570 0.9331 0.052 Uiso 1 1 calc R
C30 C 0.5390(2) -0.39777(19) 0.96945(17) 0.0473(10) Uani 1 1 d .
H30B H 0.5402 -0.4289 1.0072 0.057 Uiso 1 1 calc R
H30A H 0.5930 -0.4051 0.9518 0.057 Uiso 1 1 calc R
C31 C 0.5356(2) -0.28193(19) 0.92136(16) 0.0429(9) Uani 1 1 d .
H31A H 0.5136 -0.2836 0.8905 0.051 Uiso 1 1 calc R
H31B H 0.5934 -0.2937 0.9149 0.051 Uiso 1 1 calc R
C32 C 0.5071(2) -0.21089(18) 0.92549(16) 0.0400(8) Uani 1 1 d .
H32B H 0.5124 -0.2123 0.9623 0.048 Uiso 1 1 calc R
H32A H 0.5390 -0.1810 0.8993 0.048 Uiso 1 1 calc R
C33 C 0.4045(2) -0.11374(18) 0.89366(16) 0.0425(9) Uani 1 1 d .
H33A H 0.4484 -0.0965 0.8698 0.051 Uiso 1 1 calc R
H33B H 0.3921 -0.0951 0.9239 0.051 Uiso 1 1 calc R
C34 C 0.3344(2) -0.0910(2) 0.86241(16) 0.0436(9) Uani 1 1 d .
H34B H 0.3280 -0.0427 0.8400 0.052 Uiso 1 1 calc R
H34A H 0.3423 -0.1179 0.8379 0.052 Uiso 1 1 calc R
C35 C -0.01216(18) -0.02168(15) 0.75573(13) 0.0268(7) Uani 1 1 d .
C36 C -0.06452(18) -0.05062(15) 0.74522(13) 0.0279(7) Uani 1 1 d .
H36 H -0.1091 -0.0580 0.7699 0.033 Uiso 1 1 calc R
C37 C -0.05184(19) -0.06900(17) 0.69828(14) 0.0327(7) Uani 1 1 d .
C38 C 0.0145(2) -0.05757(18) 0.66219(14) 0.0347(8) Uani 1 1 d .
C39 C 0.0682(2) -0.03170(16) 0.67449(14) 0.0325(7) Uani 1 1 d .
H39 H 0.1143 -0.0264 0.6509 0.039 Uiso 1 1 calc R
C40 C 0.05545(19) -0.01345(16) 0.72087(13) 0.0298(7) Uani 1 1 d .
C41 C -0.1723(2) -0.10364(18) 0.71718(15) 0.0354(8) Uani 1 1 d .
H41A H -0.2031 -0.0596 0.7211 0.042 Uiso 1 1 calc R
H41B H -0.1599 -0.1360 0.7536 0.042 Uiso 1 1 calc R
C42 C -0.2184(2) -0.12978(18) 0.69188(17) 0.0419(9) Uani 1 1 d .
H42B H -0.2737 -0.1220 0.7072 0.050 Uiso 1 1 calc R
H42A H -0.2170 -0.1059 0.6524 0.050 Uiso 1 1 calc R
C43 C -0.2289(3) -0.2331(2) 0.6858(2) 0.0532(11) Uani 1 1 d .
H43A H -0.2134 -0.2293 0.6473 0.064 Uiso 1 1 calc R
H43B H -0.2853 -0.2108 0.6895 0.064 Uiso 1 1 calc R
C44 C -0.2142(3) -0.3073(3) 0.7205(3) 0.0746(15) Uani 1 1 d .
H44B H -0.2265 -0.3109 0.7592 0.090 Uiso 1 1 calc R
H44A H -0.2488 -0.3291 0.7115 0.090 Uiso 1 1 calc R
C45 C -0.1173(3) -0.4078(2) 0.7467(2) 0.0567(11) Uani 1 1 d .
H45A H -0.0980 -0.4390 0.7253 0.068 Uiso 1 1 calc R
H45B H -0.1648 -0.4188 0.7697 0.068 Uiso 1 1 calc R
C46 C -0.0558(2) -0.4172(2) 0.78189(17) 0.0481(10) Uani 1 1 d .
H46A H -0.0709 -0.3817 0.7994 0.058 Uiso 1 1 calc R
H46B H -0.0488 -0.4622 0.8104 0.058 Uiso 1 1 calc R
C47 C 0.0796(2) -0.41533(17) 0.77055(15) 0.0350(8) Uani 1 1 d .
C48 C 0.0828(2) -0.42779(17) 0.82392(15) 0.0367(8) Uani 1 1 d .
H48 H 0.0385 -0.4367 0.8484 0.044 Uiso 1 1 calc R
C49 C 0.1512(2) -0.42775(16) 0.84415(14) 0.0329(7) Uani 1 1 d .
C50 C 0.1518(2) -0.43576(16) 0.89928(14) 0.0342(8) Uani 1 1 d .
C51 C 0.0784(2) -0.4461(2) 0.93789(16) 0.0476(10) Uani 1 1 d .
H51A H 0.0358 -0.4052 0.9274 0.071 Uiso 1 1 calc R
H51C H 0.0896 -0.4551 0.9749 0.071 Uiso 1 1 calc R
H51B H 0.0629 -0.4848 0.9361 0.071 Uiso 1 1 calc R
C52 C 0.2872(2) -0.41780(16) 0.82653(14) 0.0329(7) Uani 1 1 d .
C53 C 0.3612(2) -0.40862(19) 0.78712(15) 0.0402(8) Uani 1 1 d .
H53A H 0.3614 -0.4252 0.7574 0.060 Uiso 1 1 calc R
H53C H 0.4080 -0.4344 0.8065 0.060 Uiso 1 1 calc R
H53B H 0.3613 -0.3604 0.7725 0.060 Uiso 1 1 calc R
C54 C 0.2194(2) -0.41770(15) 0.80713(13) 0.0295(7) Uani 1 1 d .
C55 C 0.2136(2) -0.40663(16) 0.75213(14) 0.0347(8) Uani 1 1 d .
H55 H 0.2581 -0.3999 0.7272 0.042 Uiso 1 1 calc R
C56 C 0.1474(2) -0.40517(17) 0.73322(15) 0.0365(8) Uani 1 1 d .
C57 C 0.2046(2) -0.38531(19) 0.64194(15) 0.0412(9) Uani 1 1 d .
H57B H 0.2453 -0.4286 0.6497 0.049 Uiso 1 1 calc R
H57A H 0.2268 -0.3499 0.6441 0.049 Uiso 1 1 calc R
C58 C 0.1789(2) -0.36603(18) 0.58714(15) 0.0408(9) Uani 1 1 d .
H58A H 0.2256 -0.3729 0.5615 0.049 Uiso 1 1 calc R
H58B H 0.1466 -0.3963 0.5879 0.049 Uiso 1 1 calc R
C59 C 0.1783(2) -0.25470(19) 0.52715(14) 0.0406(9) Uani 1 1 d .
H59A H 0.1945 -0.2722 0.4962 0.049 Uiso 1 1 calc R
H59B H 0.2262 -0.2564 0.5416 0.049 Uiso 1 1 calc R
C60 C 0.1325(2) -0.18378(19) 0.50802(14) 0.0416(9) Uani 1 1 d .
H60A H 0.1606 -0.1579 0.4754 0.050 Uiso 1 1 calc R
H60B H 0.0812 -0.1823 0.4982 0.050 Uiso 1 1 calc R
C61 C 0.0835(2) -0.08330(19) 0.53150(15) 0.0446(9) Uani 1 1 d .
H61B H 0.0297 -0.0765 0.5229 0.054 Uiso 1 1 calc R
H61A H 0.1129 -0.0596 0.4984 0.054 Uiso 1 1 calc R
C62 C 0.0811(2) -0.0552(2) 0.57558(15) 0.0445(9) Uani 1 1 d .
H62B H 0.1328 -0.0717 0.5904 0.053 Uiso 1 1 calc R
H62A H 0.0689 -0.0050 0.5610 0.053 Uiso 1 1 calc R
C63 C 0.0246(2) -0.2298(2) 0.76330(17) 0.0470(10) Uani 1 1 d .
H63 H -0.0099 -0.2321 0.7953 0.056 Uiso 1 1 calc R
C64 C 0.0045(3) -0.2442(2) 0.72147(18) 0.0512(10) Uani 1 1 d .
H64 H -0.0434 -0.2562 0.7242 0.061 Uiso 1 1 calc R
C65 C 0.0557(3) -0.2407(2) 0.67631(18) 0.0523(11) Uani 1 1 d .
H65 H 0.0430 -0.2499 0.6470 0.063 Uiso 1 1 calc R
C66 C 0.1239(3) -0.2244(2) 0.67250(17) 0.0581(12) Uani 1 1 d .
H66 H 0.1593 -0.2229 0.6410 0.070 Uiso 1 1 calc R
C67 C 0.1421(2) -0.2101(2) 0.71407(16) 0.0498(10) Uani 1 1 d .
H67 H 0.1900 -0.1983 0.7113 0.060 Uiso 1 1 calc R
C68 C 0.1147(2) -0.19945(18) 0.80372(15) 0.0428(9) Uani 1 1 d .
H68B H 0.0676 -0.1830 0.8259 0.051 Uiso 1 1 calc R
H68A H 0.1453 -0.1646 0.7896 0.051 Uiso 1 1 calc R
C69 C 0.1634(2) -0.26537(18) 0.83706(15) 0.0419(9) Uani 1 1 d .
H69B H 0.1335 -0.3005 0.8480 0.050 Uiso 1 1 calc R
H69A H 0.2113 -0.2798 0.8147 0.050 Uiso 1 1 calc R
C70 C 0.1335(2) -0.26408(19) 0.92964(15) 0.0412(9) Uani 1 1 d .
H70 H 0.0829 -0.2683 0.9277 0.049 Uiso 1 1 calc R
C71 C 0.1521(2) -0.26166(19) 0.97649(16) 0.0439(9) Uani 1 1 d .
H71 H 0.1146 -0.2628 1.0069 0.053 Uiso 1 1 calc R
C72 C 0.2266(2) -0.25755(18) 0.97837(15) 0.0413(9) Uani 1 1 d .
H72 H 0.2410 -0.2572 1.0109 0.050 Uiso 1 1 calc R
C73 C 0.2788(2) -0.25404(18) 0.93537(16) 0.0434(9) Uani 1 1 d .
H73 H 0.3300 -0.2511 0.9373 0.052 Uiso 1 1 calc R
C74 C 0.2581(2) -0.25473(18) 0.88764(15) 0.0418(9) Uani 1 1 d .
H74 H 0.2944 -0.2512 0.8564 0.050 Uiso 1 1 calc R
C75 C 0.4793(2) -0.00524(18) 0.70059(14) 0.0340(7) Uani 1 1 d .
H75B H 0.4528 0.0413 0.6808 0.051 Uiso 1 1 calc R
H75C H 0.4405 -0.0294 0.7234 0.051 Uiso 1 1 calc R
H75A H 0.5081 -0.0285 0.6748 0.051 Uiso 1 1 calc R
C76 C 0.53533(19) -0.00390(16) 0.73531(13) 0.0287(7) Uani 1 1 d .
C77 C 0.58025(19) -0.07415(16) 0.76999(13) 0.0291(7) Uani 1 1 d .
C78 C 0.5761(2) -0.13580(17) 0.76789(15) 0.0366(8) Uani 1 1 d .
H78 H 0.5397 -0.1373 0.7467 0.044 Uiso 1 1 calc R
C79 C 0.6266(2) -0.19657(18) 0.79767(15) 0.0416(9) Uani 1 1 d .
H79 H 0.6241 -0.2389 0.7964 0.050 Uiso 1 1 calc R
C80 C 0.6789(2) -0.19464(17) 0.82821(15) 0.0390(8) Uani 1 1 d .
H80 H 0.7126 -0.2355 0.8480 0.047 Uiso 1 1 calc R
C81 C 0.6828(2) -0.13171(16) 0.83025(14) 0.0327(7) Uani 1 1 d .
H81 H 0.7191 -0.1302 0.8514 0.039 Uiso 1 1 calc R
C82 C 0.63342(19) -0.07220(16) 0.80122(13) 0.0302(7) Uani 1 1 d .
C83 C 0.63190(19) -0.00014(15) 0.79894(13) 0.0277(7) Uani 1 1 d .
C84 C 0.68730(19) 0.00157(17) 0.83469(13) 0.0310(7) Uani 1 1 d .
H84A H 0.7412 -0.0186 0.8232 0.047 Uiso 1 1 calc R
H84C H 0.6742 -0.0243 0.8723 0.047 Uiso 1 1 calc R
H84B H 0.6824 0.0487 0.8317 0.047 Uiso 1 1 calc R
C85 C 0.54510(18) 0.03053(15) 0.81286(13) 0.0268(7) Uani 1 1 d .
C86 C 0.51579(19) 0.05467(15) 0.85619(12) 0.0268(7) Uani 1 1 d .
H86 H 0.5505 0.0555 0.8788 0.032 Uiso 1 1 calc R
C87 C 0.43497(19) 0.07764(15) 0.86625(13) 0.0276(7) Uani 1 1 d .
C88 C 0.38389(18) 0.07821(15) 0.83210(13) 0.0275(7) Uani 1 1 d .
C89 C 0.41460(19) 0.05516(15) 0.78773(13) 0.0291(7) Uani 1 1 d .
H89 H 0.3807 0.0568 0.7635 0.035 Uiso 1 1 calc R
C90 C 0.49446(19) 0.03015(15) 0.77955(13) 0.0283(7) Uani 1 1 d .
C91 C 0.4511(2) 0.09111(17) 0.94786(14) 0.0351(8) Uani 1 1 d .
H91B H 0.4904 0.1180 0.9303 0.042 Uiso 1 1 calc R
H91A H 0.4792 0.0427 0.9618 0.042 Uiso 1 1 calc R
C92 C 0.4044(2) 0.11406(17) 0.99395(14) 0.0365(8) Uani 1 1 d .
H92A H 0.3562 0.0974 1.0047 0.044 Uiso 1 1 calc R
H92B H 0.4357 0.0953 1.0256 0.044 Uiso 1 1 calc R
C93 C 0.3287(2) 0.21214(17) 1.01506(14) 0.0354(8) Uani 1 1 d .
H93B H 0.3456 0.1882 1.0521 0.042 Uiso 1 1 calc R
H93A H 0.2772 0.2045 1.0144 0.042 Uiso 1 1 calc R
C94 C 0.3217(2) 0.28582(17) 1.00079(14) 0.0358(8) Uani 1 1 d .
H94B H 0.2921 0.3017 1.0309 0.043 Uiso 1 1 calc R
H94A H 0.3745 0.2941 0.9952 0.043 Uiso 1 1 calc R
C95 C 0.2861(3) 0.39181(19) 0.93293(16) 0.0497(10) Uani 1 1 d .
H95B H 0.3153 0.4009 0.9566 0.060 Uiso 1 1 calc R
H95A H 0.2323 0.4212 0.9328 0.060 Uiso 1 1 calc R
C96 C 0.3261(3) 0.40833(19) 0.87575(16) 0.0474(10) Uani 1 1 d .
H96B H 0.3393 0.4527 0.8647 0.057 Uiso 1 1 calc R
H96A H 0.3751 0.3731 0.8739 0.057 Uiso 1 1 calc R
C97 C 0.3004(2) 0.42157(17) 0.78763(14) 0.0372(8) Uani 1 1 d .
C98 C 0.3733(2) 0.42976(17) 0.76598(15) 0.0382(8) Uani 1 1 d .
H98 H 0.4078 0.4318 0.7882 0.046 Uiso 1 1 calc R
C99 C 0.3995(2) 0.43531(16) 0.71076(14) 0.0324(7) Uani 1 1 d .
C100 C 0.3460(2) 0.43524(16) 0.67745(14) 0.0329(7) Uani 1 1 d .
C101 C 0.2676(2) 0.43084(17) 0.70053(14) 0.0346(8) Uani 1 1 d .
H10 H 0.2306 0.4328 0.6782 0.042 Uiso 1 1 calc R
C102 C 0.2456(2) 0.42401(16) 0.75360(14) 0.0365(8) Uani 1 1 d .
C103 C 0.1170(2) 0.4168(2) 0.74663(15) 0.0473(10) Uani 1 1 d .
H10A H 0.1390 0.3833 0.7273 0.057 Uiso 1 1 calc R
H10B H 0.1022 0.4624 0.7195 0.057 Uiso 1 1 calc R
C104 C 0.0468(3) 0.4000(2) 0.78356(19) 0.0570(11) Uani 1 1 d .
H10D H 0.0315 0.4284 0.8075 0.068 Uiso 1 1 calc R
H10C H 0.0026 0.4113 0.7617 0.068 Uiso 1 1 calc R
C105 C 0.0465(2) 0.2865(2) 0.79256(17) 0.0466(9) Uani 1 1 d .
H10E H 0.0802 0.2887 0.7583 0.056 Uiso 1 1 calc R
H10F H -0.0088 0.3008 0.7843 0.056 Uiso 1 1 calc R
C106 C 0.0635(2) 0.21625(19) 0.83058(17) 0.0445(9) Uani 1 1 d .
H10H H 0.0410 0.2162 0.8675 0.053 Uiso 1 1 calc R
H10G H 0.0391 0.1882 0.8197 0.053 Uiso 1 1 calc R
C107 C 0.1701(2) 0.11965(17) 0.83289(16) 0.0375(8) Uani 1 1 d .
H10I H 0.1357 0.1107 0.8125 0.045 Uiso 1 1 calc R
H10J H 0.1658 0.0899 0.8709 0.045 Uiso 1 1 calc R
C108 C 0.25304(19) 0.10425(18) 0.80909(15) 0.0371(8) Uani 1 1 d .
H10K H 0.2654 0.0606 0.8019 0.045 Uiso 1 1 calc R
H10L H 0.2598 0.1403 0.7743 0.045 Uiso 1 1 calc R
C109 C 0.59973(19) 0.03118(15) 0.70555(13) 0.0278(7) Uani 1 1 d .
C110 C 0.61594(19) 0.05253(15) 0.64933(13) 0.0284(7) Uani 1 1 d .
H11 H 0.5828 0.0488 0.6271 0.034 Uiso 1 1 calc R
C111 C 0.68130(19) 0.07961(16) 0.62561(13) 0.0292(7) Uani 1 1 d .
C112 C 0.72789(19) 0.08610(15) 0.65903(13) 0.0285(7) Uani 1 1 d .
C113 C 0.71207(18) 0.06477(15) 0.71450(12) 0.0253(6) Uani 1 1 d .
H11A H 0.7442 0.0699 0.7367 0.030 Uiso 1 1 calc R
C114 C 0.64920(19) 0.03574(15) 0.73807(12) 0.0270(7) Uani 1 1 d .
C115 C 0.6630(2) 0.08229(19) 0.53844(14) 0.0394(8) Uani 1 1 d .
H11B H 0.6055 0.0975 0.5455 0.047 Uiso 1 1 calc R
H11C H 0.6772 0.0324 0.5469 0.047 Uiso 1 1 calc R
C116 C 0.6879(2) 0.11606(18) 0.48068(15) 0.0424(9) Uani 1 1 d .
H11E H 0.7448 0.1128 0.4763 0.051 Uiso 1 1 calc R
H11D H 0.6772 0.0932 0.4576 0.051 Uiso 1 1 calc R
C117 C 0.6516(3) 0.2177(2) 0.40828(15) 0.0477(10) Uani 1 1 d .
H11F H 0.6347 0.1919 0.3903 0.057 Uiso 1 1 calc R
H11G H 0.7067 0.2186 0.3951 0.057 Uiso 1 1 calc R
C118 C 0.6017(3) 0.28801(19) 0.39436(16) 0.0443(9) Uani 1 1 d .
H11H H 0.5971 0.3069 0.3549 0.053 Uiso 1 1 calc R
H11I H 0.5486 0.2879 0.4130 0.053 Uiso 1 1 calc R
C119 C 0.5873(2) 0.39529(18) 0.40284(15) 0.0414(9) Uani 1 1 d .
H11J H 0.5516 0.4061 0.3748 0.050 Uiso 1 1 calc R
H11K H 0.6205 0.4281 0.3894 0.050 Uiso 1 1 calc R
C120 C 0.5392(2) 0.40378(17) 0.45392(14) 0.0346(8) Uani 1 1 d .
H12B H 0.4976 0.4465 0.4452 0.042 Uiso 1 1 calc R
H12A H 0.5142 0.3655 0.4723 0.042 Uiso 1 1 calc R
C121 C 0.5576(2) 0.41480(17) 0.53647(14) 0.0346(8) Uani 1 1 d .
C122 C 0.4808(2) 0.42139(16) 0.55363(14) 0.0341(8) Uani 1 1 d .
H12 H 0.4461 0.4206 0.5310 0.041 Uiso 1 1 calc R
C123 C 0.4503(2) 0.42963(16) 0.60566(14) 0.0327(7) Uani 1 1 d .
C124 C 0.3709(2) 0.43608(16) 0.62340(14) 0.0320(7) Uani 1 1 d .
C125 C 0.3129(2) 0.4432(2) 0.58589(15) 0.0445(9) Uani 1 1 d .
H12D H 0.3299 0.4675 0.5487 0.067 Uiso 1 1 calc R
H12E H 0.2612 0.4687 0.5964 0.067 Uiso 1 1 calc R
H12C H 0.3097 0.3981 0.5882 0.067 Uiso 1 1 calc R
C126 C 0.4772(2) 0.43835(17) 0.69014(14) 0.0357(8) Uani 1 1 d .
C127 C 0.5318(3) 0.4476(2) 0.72271(17) 0.0480(10) Uani 1 1 d .
H12F H 0.5572 0.4033 0.7470 0.072 Uiso 1 1 calc R
H12H H 0.5018 0.4766 0.7441 0.072 Uiso 1 1 calc R
H12G H 0.5717 0.4689 0.6981 0.072 Uiso 1 1 calc R
C128 C 0.5039(2) 0.43177(16) 0.63869(14) 0.0341(8) Uani 1 1 d .
C129 C 0.5845(2) 0.42713(16) 0.61759(14) 0.0347(8) Uani 1 1 d .
H12I H 0.6204 0.4298 0.6385 0.042 Uiso 1 1 calc R
C130 C 0.6105(2) 0.41897(17) 0.56865(15) 0.0377(8) Uani 1 1 d .
C131 C 0.7398(2) 0.4273(2) 0.57210(18) 0.0482(10) Uani 1 1 d .
H13A H 0.7489 0.3917 0.6077 0.058 Uiso 1 1 calc R
H13B H 0.7184 0.4718 0.5778 0.058 Uiso 1 1 calc R
C132 C 0.8157(2) 0.4269(2) 0.53561(17) 0.0465(9) Uani 1 1 d .
H13C H 0.8042 0.4576 0.4986 0.056 Uiso 1 1 calc R
H13D H 0.8506 0.4444 0.5490 0.056 Uiso 1 1 calc R
C133 C 0.9113(2) 0.32646(19) 0.57266(17) 0.0460(9) Uani 1 1 d .
H13E H 0.8875 0.3305 0.6084 0.055 Uiso 1 1 calc R
H13F H 0.9563 0.3475 0.5616 0.055 Uiso 1 1 calc R
C134 C 0.9389(2) 0.25183(17) 0.57641(14) 0.0371(8) Uani 1 1 d .
H13G H 0.9544 0.2483 0.5397 0.045 Uiso 1 1 calc R
H13H H 0.9851 0.2297 0.5976 0.045 Uiso 1 1 calc R
C135 C 0.9062(2) 0.14828(17) 0.62889(14) 0.0365(8) Uani 1 1 d .
H13J H 0.9485 0.1413 0.6511 0.044 Uiso 1 1 calc R
H13I H 0.9280 0.1243 0.6021 0.044 Uiso 1 1 calc R
C136 C 0.84108(19) 0.12026(16) 0.66419(13) 0.0308(7) Uani 1 1 d .
H13K H 0.8626 0.0751 0.6901 0.037 Uiso 1 1 calc R
H13L H 0.8114 0.1506 0.6851 0.037 Uiso 1 1 calc R
C137 C 0.5209(2) 0.21860(18) 0.61127(15) 0.0390(8) Uani 1 1 d .
H13 H 0.4723 0.2069 0.6170 0.047 Uiso 1 1 calc R
C138 C 0.5589(2) 0.23496(18) 0.56008(15) 0.0405(9) Uani 1 1 d .
H13M H 0.5368 0.2349 0.5303 0.049 Uiso 1 1 calc R
C139 C 0.6302(2) 0.25159(17) 0.55273(15) 0.0425(9) Uani 1 1 d .
H13N H 0.6576 0.2624 0.5178 0.051 Uiso 1 1 calc R
C140 C 0.6611(2) 0.25239(17) 0.59620(14) 0.0377(8) Uani 1 1 d .
H14 H 0.7094 0.2645 0.5916 0.045 Uiso 1 1 calc R
C141 C 0.6204(2) 0.23521(18) 0.64677(15) 0.0396(9) Uani 1 1 d .
H14D H 0.6414 0.2349 0.6772 0.048 Uiso 1 1 calc R
C142 C 0.5078(2) 0.20460(17) 0.70743(13) 0.0364(8) Uani 1 1 d .
H14F H 0.5439 0.1853 0.7364 0.044 Uiso 1 1 calc R
H14E H 0.4767 0.1718 0.7119 0.044 Uiso 1 1 calc R
C143 C 0.4539(2) 0.27246(17) 0.70986(13) 0.0357(8) Uani 1 1 d .
H14H H 0.4859 0.3048 0.7047 0.043 Uiso 1 1 calc R
H14G H 0.4191 0.2915 0.6801 0.043 Uiso 1 1 calc R
C144 C 0.4399(2) 0.25895(17) 0.80479(14) 0.0350(8) Uani 1 1 d .
H14I H 0.4934 0.2596 0.8009 0.042 Uiso 1 1 calc R
C145 C 0.3979(2) 0.25228(16) 0.85437(14) 0.0337(8) Uani 1 1 d .
H14J H 0.4218 0.2480 0.8849 0.040 Uiso 1 1 calc R
C146 C 0.3196(2) 0.25190(17) 0.85884(15) 0.0377(8) Uani 1 1 d .
H14K H 0.2893 0.2477 0.8926 0.045 Uiso 1 1 calc R
C147 C 0.2860(2) 0.25753(17) 0.81458(15) 0.0396(8) Uani 1 1 d .
H14L H 0.2324 0.2573 0.8175 0.047 Uiso 1 1 calc R
C148 C 0.3305(2) 0.26349(17) 0.76591(15) 0.0361(8) Uani 1 1 d .
H14M H 0.3079 0.2669 0.7351 0.043 Uiso 1 1 calc R
C149 C 0.1355(4) 0.4055(3) 0.0702(3) 0.104(2) Uani 1 1 d .
H14B H 0.1478 0.4202 0.0309 0.156 Uiso 1 1 calc R
H14C H 0.0963 0.4420 0.0804 0.156 Uiso 1 1 calc R
H14A H 0.1147 0.3652 0.0815 0.156 Uiso 1 1 calc R
C150 C 0.2057(4) 0.3893(3) 0.0965(3) 0.0818(18) Uani 1 1 d .
C151 C 0.6944(4) 0.1350(3) 0.9716(2) 0.0827(17) Uani 1 1 d .
H15A H 0.7081 0.1616 0.9343 0.124 Uiso 1 1 calc R
H15C H 0.7414 0.1152 0.9914 0.124 Uiso 1 1 calc R
H15B H 0.6553 0.1646 0.9892 0.124 Uiso 1 1 calc R
C152 C 0.6623(3) 0.0811(3) 0.9713(2) 0.0685(14) Uani 1 1 d .
C153 C 0.1081(3) 0.3519(3) 0.9151(2) 0.0756(15) Uani 1 1 d .
H15E H 0.1387 0.3772 0.8844 0.113 Uiso 1 1 calc R
H15D H 0.1044 0.3113 0.9089 0.113 Uiso 1 1 calc R
H15F H 0.1339 0.3386 0.9482 0.113 Uiso 1 1 calc R
C154 C 0.0319(3) 0.3935(3) 0.92071(19) 0.0581(12) Uani 1 1 d .
C155 C 0.1993(3) 0.1221(3) 0.9632(2) 0.0840(17) Uani 1 1 d .
H15H H 0.1655 0.1619 0.9395 0.126 Uiso 1 1 calc R
H15G H 0.2469 0.1060 0.9421 0.126 Uiso 1 1 calc R
H15I H 0.2133 0.1343 0.9917 0.126 Uiso 1 1 calc R
C156 C 0.1582(3) 0.0691(3) 0.9875(2) 0.0665(13) Uani 1 1 d .
C157 C 0.5971(3) -0.6610(3) 0.9196(2) 0.0724(14) Uani 1 1 d .
H15J H 0.6329 -0.6838 0.8956 0.109 Uiso 1 1 calc R
H15K H 0.5641 -0.6907 0.9434 0.109 Uiso 1 1 calc R
H15L H 0.6274 -0.6510 0.9416 0.109 Uiso 1 1 calc R
C158 C 0.5488(3) -0.5992(3) 0.8881(2) 0.0728(15) Uani 1 1 d .

loop_
_atom_site_aniso_label
_atom_site_aniso_U_11
_atom_site_aniso_U_22
_atom_site_aniso_U_33
_atom_site_aniso_U_23
_atom_site_aniso_U_13
_atom_site_aniso_U_12
P1 0.0423(6) 0.0661(7) 0.0527(7) -0.0311(6) -0.0095(5) -0.0039(5)
P2 0.0670(8) 0.0835(9) 0.0502(7) -0.0339(7) 0.0115(6) -0.0371(7)
P3 0.0379(5) 0.0505(6) 0.0385(6) -0.0110(5) 0.0006(4) -0.0109(5)
P4 0.0985(13) 0.1032(12) 0.0701(10) -0.0196(9) -0.0106(10) -0.0485(11)
F1 0.139(3) 0.0651(19) 0.168(4) -0.024(2) -0.092(3) -0.015(2)
F2 0.087(3) 0.171(4) 0.083(3) -0.052(3) -0.004(2) 0.009(2)
F3 0.071(2) 0.113(2) 0.079(2) -0.0396(19) -0.0307(17) 0.0063(18)
F4 0.163(4) 0.137(3) 0.158(4) -0.019(3) -0.070(3) -0.083(3)
F5 0.072(2) 0.264(5) 0.091(3) -0.087(3) -0.010(2) 0.026(3)
F6 0.0641(17) 0.0593(15) 0.0653(17) -0.0173(13) -0.0172(14) -0.0083(13)
F7 0.097(3) 0.352(8) 0.112(4) -0.103(5) 0.043(3) -0.026(4)
F8 0.146(3) 0.086(2) 0.068(2) -0.0334(17) -0.002(2) -0.018(2)
F9 0.162(4) 0.0693(19) 0.105(3) -0.0323(19) -0.035(3) -0.031(2)
F10 0.085(2) 0.101(2) 0.072(2) -0.0275(17) 0.0164(17) -0.0288(19)
F11 0.113(3) 0.201(5) 0.077(3) -0.050(3) -0.025(2) -0.008(3)
F12 0.216(6) 0.218(5) 0.155(4) -0.105(4) 0.041(4) -0.157(5)
F13 0.120(4) 0.375(9) 0.136(4) -0.155(5) -0.072(3) 0.107(5)
F14 0.0495(15) 0.0580(15) 0.0801(19) -0.0252(14) -0.0002(13) -0.0113(12)
F15 0.093(3) 0.070(2) 0.248(6) -0.028(3) 0.062(3) -0.025(2)
F16 0.174(5) 0.197(5) 0.107(3) -0.078(3) -0.051(3) 0.054(4)
F17 0.0514(16) 0.0703(17) 0.0756(19) -0.0232(14) 0.0046(14) -0.0040(13)
F18 0.131(4) 0.112(3) 0.304(7) -0.107(4) 0.113(4) -0.064(3)
F19 0.113(4) 0.218(5) 0.143(4) -0.086(4) -0.011(3) -0.025(4)
F20 0.220(7) 0.189(6) 0.248(7) -0.111(5) 0.054(6) -0.115(5)
F21 0.175(6) 0.440(12) 0.161(6) -0.097(7) -0.087(5) -0.048(7)
F22 0.177(5) 0.257(6) 0.120(4) -0.097(4) 0.029(4) -0.109(5)
F23 0.283(9) 0.139(5) 0.298(9) -0.033(5) 0.010(7) -0.116(5)
F24 0.107(3) 0.139(3) 0.081(3) -0.019(2) -0.005(2) -0.022(3)
O1 0.0328(13) 0.0409(13) 0.0329(13) -0.0112(11) -0.0027(10) -0.0061(11)
O2 0.0449(15) 0.0422(14) 0.0282(13) -0.0112(11) -0.0078(11) -0.0079(12)
O3 0.0581(18) 0.0438(15) 0.0487(17) -0.0176(13) 0.0124(14) -0.0125(13)
O4 0.0436(15) 0.0493(15) 0.0369(14) -0.0159(12) -0.0022(12) -0.0132(12)
O5 0.0369(14) 0.0489(15) 0.0408(15) -0.0178(12) -0.0054(11) -0.0090(12)
O6 0.0424(15) 0.0412(14) 0.0390(14) -0.0135(11) -0.0028(12) -0.0109(12)
O7 0.0290(13) 0.0411(14) 0.0598(18) -0.0053(12) -0.0114(12) -0.0080(11)
O8 0.0260(12) 0.0380(13) 0.0399(14) -0.0096(11) -0.0069(10) -0.0043(10)
O9 0.0373(14) 0.0568(16) 0.0455(16) -0.0215(13) -0.0025(12) -0.0098(12)
O10 0.0425(17) 0.068(2) 0.075(2) -0.0121(17) -0.0038(16) -0.0103(15)
O11 0.0414(16) 0.0534(17) 0.095(3) -0.0393(17) -0.0159(16) -0.0065(13)
O12 0.0349(13) 0.0429(13) 0.0411(14) -0.0221(11) 0.0006(11) -0.0133(11)
O13 0.0361(14) 0.0513(15) 0.0385(14) -0.0231(12) 0.0011(11) -0.0108(12)
O14 0.0428(14) 0.0479(14) 0.0279(13) -0.0182(11) -0.0050(11) -0.0076(12)
O15 0.0398(14) 0.0494(15) 0.0312(13) -0.0125(11) 0.0011(11) -0.0070(12)
O16 0.0401(14) 0.0447(14) 0.0317(13) -0.0113(11) -0.0053(11) -0.0089(11)
O17 0.0335(13) 0.0405(13) 0.0279(12) -0.0117(10) 0.0003(10) -0.0135(10)
O18 0.0463(15) 0.0393(13) 0.0274(13) -0.0107(10) -0.0034(11) -0.0043(11)
O19 0.0419(15) 0.0390(13) 0.0407(15) -0.0167(11) -0.0035(12) -0.0082(11)
O20 0.0402(14) 0.0439(14) 0.0323(13) -0.0134(11) -0.0015(11) -0.0094(11)
O21 0.0415(15) 0.0440(14) 0.0375(14) -0.0098(11) -0.0080(12) -0.0099(12)
O22 0.0364(14) 0.0511(15) 0.0416(15) -0.0182(12) -0.0042(12) -0.0099(12)
O23 0.0305(13) 0.0376(13) 0.0406(14) -0.0041(11) -0.0038(11) -0.0130(10)
O24 0.0294(12) 0.0405(13) 0.0270(12) -0.0089(10) -0.0017(9) -0.0129(10)
O25 0.0282(12) 0.0310(11) 0.0294(12) -0.0116(10) -0.0034(9) -0.0019(9)
O26 0.0419(14) 0.0313(12) 0.0265(12) -0.0089(10) 0.0014(10) -0.0026(10)
O27 0.0635(18) 0.0391(14) 0.0334(14) -0.0087(11) -0.0156(13) -0.0111(13)
O28 0.0493(16) 0.0380(13) 0.0338(14) -0.0130(11) -0.0045(12) -0.0036(12)
O29 0.0403(14) 0.0448(14) 0.0349(14) -0.0142(11) 0.0032(11) -0.0097(12)
O30 0.0605(19) 0.0428(15) 0.0484(17) -0.0139(13) -0.0080(14) -0.0084(13)
O31 0.0280(14) 0.0454(15) 0.090(2) -0.0332(15) -0.0052(14) -0.0034(12)
O32 0.0246(12) 0.0363(12) 0.0382(13) -0.0138(10) -0.0033(10) -0.0041(10)
N1 0.0385(17) 0.0414(16) 0.0319(16) -0.0120(13) -0.0025(13) -0.0061(14)
N2 0.0402(18) 0.0411(16) 0.0346(17) -0.0133(13) -0.0053(14) -0.0018(14)
N3 0.0368(16) 0.0325(15) 0.0289(15) -0.0106(12) 0.0021(12) -0.0039(12)
N4 0.0332(15) 0.0280(13) 0.0262(14) -0.0074(11) 0.0039(12) -0.0049(12)
N5 0.107(5) 0.143(5) 0.101(5) -0.056(4) -0.031(4) 0.028(4)
N6 0.088(4) 0.087(4) 0.124(5) -0.033(3) -0.022(3) -0.027(3)
N7 0.110(5) 0.082(4) 0.146(6) -0.034(4) -0.010(5) -0.012(4)
N8 0.073(3) 0.091(4) 0.136(5) -0.046(4) 0.004(3) -0.024(3)
N9 0.077(3) 0.085(3) 0.090(4) -0.032(3) -0.005(3) -0.017(3)
C1 0.0298(17) 0.0423(19) 0.0329(19) -0.0144(15) -0.0070(14) -0.0030(15)
C2 0.0258(16) 0.0339(17) 0.0284(17) -0.0085(14) -0.0036(13) -0.0059(13)
C3 0.0291(17) 0.0352(17) 0.0271(17) -0.0119(14) -0.0086(13) -0.0052(14)
C4 0.0363(19) 0.0421(19) 0.0292(18) -0.0123(15) -0.0066(15) -0.0084(15)
C5 0.049(2) 0.0329(18) 0.047(2) -0.0147(16) -0.0165(18) -0.0019(16)
C6 0.055(2) 0.0322(18) 0.041(2) -0.0099(16) -0.0104(18) -0.0114(17)
C7 0.039(2) 0.045(2) 0.036(2) -0.0098(16) -0.0052(16) -0.0167(17)
C8 0.0364(18) 0.0319(17) 0.0279(17) -0.0091(14) -0.0090(14) -0.0065(14)
C9 0.0279(16) 0.0344(17) 0.0298(17) -0.0106(14) -0.0023(13) -0.0070(14)
C10 0.037(2) 0.050(2) 0.037(2) -0.0155(17) 0.0000(16) -0.0132(17)
C11 0.0276(16) 0.0283(15) 0.0254(16) -0.0085(13) -0.0050(13) -0.0062(13)
C12 0.0268(16) 0.0332(17) 0.0338(18) -0.0091(14) -0.0027(14) -0.0070(14)
C13 0.0292(17) 0.0336(17) 0.0285(17) -0.0101(14) -0.0031(13) -0.0079(14)
C14 0.0262(16) 0.0282(16) 0.0392(19) -0.0121(14) -0.0057(14) -0.0047(13)
C15 0.0288(17) 0.0294(16) 0.0352(18) -0.0127(14) -0.0032(14) -0.0062(13)
C16 0.0256(16) 0.0324(17) 0.0350(18) -0.0134(14) -0.0027(14) -0.0048(13)
C17 0.0354(19) 0.0386(18) 0.0363(19) -0.0153(16) -0.0035(15) -0.0048(15)
C18 0.047(2) 0.045(2) 0.035(2) -0.0171(17) -0.0041(17) -0.0053(17)
C19 0.0353(19) 0.052(2) 0.036(2) -0.0211(17) -0.0062(16) -0.0062(17)
C20 0.046(2) 0.051(2) 0.0302(19) -0.0105(17) -0.0002(16) -0.0089(18)
C21 0.077(3) 0.055(3) 0.036(2) -0.0176(19) -0.003(2) -0.013(2)
C22 0.049(2) 0.046(2) 0.041(2) -0.0135(17) 0.0032(18) -0.0185(18)
C23 0.0365(19) 0.0298(16) 0.0312(18) -0.0090(14) -0.0015(14) -0.0071(14)
C24 0.0328(18) 0.0318(17) 0.0363(19) -0.0080(14) -0.0018(15) -0.0074(14)
C25 0.0362(18) 0.0254(15) 0.0285(17) -0.0080(13) -0.0035(14) -0.0039(14)
C26 0.0310(17) 0.0271(16) 0.0352(18) -0.0123(14) -0.0035(14) -0.0048(13)
C27 0.0338(18) 0.0373(18) 0.037(2) -0.0131(15) -0.0034(15) -0.0073(15)
C28 0.0340(18) 0.0338(17) 0.0344(19) -0.0145(15) -0.0023(15) -0.0054(14)
C29 0.045(2) 0.044(2) 0.044(2) -0.0191(18) -0.0028(18) -0.0095(17)
C30 0.045(2) 0.047(2) 0.048(2) -0.0137(18) -0.0066(19) -0.0087(18)
C31 0.035(2) 0.055(2) 0.040(2) -0.0185(18) -0.0064(16) -0.0079(17)
C32 0.0287(18) 0.044(2) 0.046(2) -0.0110(17) -0.0064(16) -0.0088(15)
C33 0.0315(19) 0.041(2) 0.049(2) -0.0042(17) -0.0055(17) -0.0122(16)
C34 0.0290(18) 0.047(2) 0.044(2) -0.0002(17) -0.0059(16) -0.0105(16)
C35 0.0252(15) 0.0248(15) 0.0284(16) -0.0081(13) -0.0027(13) -0.0037(12)
C36 0.0227(15) 0.0312(16) 0.0285(17) -0.0118(13) -0.0007(13) -0.0031(13)
C37 0.0270(17) 0.0340(17) 0.039(2) -0.0138(15) -0.0059(14) -0.0070(14)
C38 0.0326(18) 0.0424(19) 0.0310(18) -0.0157(15) -0.0026(14) -0.0076(15)
C39 0.0311(17) 0.0341(17) 0.0299(18) -0.0101(14) 0.0017(14) -0.0075(14)
C40 0.0260(16) 0.0323(16) 0.0308(17) -0.0090(14) -0.0052(13) -0.0067(13)
C41 0.0317(18) 0.0359(18) 0.040(2) -0.0165(15) 0.0011(15) -0.0081(15)
C42 0.0321(19) 0.040(2) 0.055(2) -0.0185(18) -0.0058(17) -0.0070(16)
C43 0.044(2) 0.054(2) 0.077(3) -0.034(2) -0.017(2) -0.0107(19)
C44 0.052(3) 0.075(3) 0.110(5) -0.047(3) -0.007(3) -0.013(3)
C45 0.043(2) 0.057(3) 0.074(3) -0.022(2) -0.013(2) -0.013(2)
C46 0.042(2) 0.048(2) 0.053(3) -0.0143(19) -0.0035(19) -0.0119(18)
C47 0.0322(18) 0.0346(17) 0.041(2) -0.0177(15) -0.0058(15) -0.0042(14)
C48 0.0332(18) 0.0351(18) 0.040(2) -0.0107(15) -0.0022(15) -0.0080(15)
C49 0.0297(17) 0.0302(16) 0.0386(19) -0.0129(14) -0.0007(14) -0.0065(14)
C50 0.0370(19) 0.0307(17) 0.0311(18) -0.0081(14) 0.0016(15) -0.0081(14)
C51 0.044(2) 0.057(2) 0.043(2) -0.0173(19) -0.0020(18) -0.0134(19)
C52 0.0365(19) 0.0283(16) 0.0295(17) -0.0070(13) 0.0006(14) -0.0066(14)
C53 0.037(2) 0.042(2) 0.039(2) -0.0110(16) -0.0017(16) -0.0102(16)
C54 0.0324(17) 0.0239(15) 0.0298(17) -0.0085(13) -0.0025(14) -0.0039(13)
C55 0.0344(18) 0.0319(17) 0.0360(19) -0.0112(15) -0.0017(15) -0.0061(14)
C56 0.0381(19) 0.0372(18) 0.0351(19) -0.0144(15) -0.0031(15) -0.0075(15)
C57 0.040(2) 0.0403(19) 0.041(2) -0.0145(17) 0.0023(17) -0.0094(16)
C58 0.051(2) 0.0383(19) 0.0334(19) -0.0155(16) 0.0004(17) -0.0087(17)
C59 0.041(2) 0.054(2) 0.0279(18) -0.0178(17) -0.0039(15) -0.0081(18)
C60 0.045(2) 0.051(2) 0.0274(18) -0.0117(16) -0.0056(16) -0.0090(18)
C61 0.050(2) 0.049(2) 0.033(2) -0.0134(17) -0.0032(17) -0.0101(18)
C62 0.044(2) 0.053(2) 0.037(2) -0.0185(18) -0.0018(17) -0.0084(18)
C63 0.039(2) 0.049(2) 0.043(2) -0.0130(18) -0.0019(17) -0.0007(18)
C64 0.051(3) 0.050(2) 0.058(3) -0.019(2) -0.020(2) -0.008(2)
C65 0.059(3) 0.053(2) 0.044(2) -0.021(2) -0.020(2) 0.003(2)
C66 0.059(3) 0.070(3) 0.034(2) -0.015(2) -0.003(2) -0.004(2)
C67 0.042(2) 0.066(3) 0.036(2) -0.0153(19) 0.0026(17) -0.011(2)
C68 0.051(2) 0.0381(19) 0.038(2) -0.0126(16) -0.0058(17) -0.0073(17)
C69 0.049(2) 0.0359(18) 0.038(2) -0.0146(16) -0.0086(17) -0.0009(17)
C70 0.0341(19) 0.049(2) 0.039(2) -0.0147(17) -0.0023(16) -0.0089(17)
C71 0.046(2) 0.050(2) 0.035(2) -0.0180(17) -0.0057(17) -0.0053(18)
C72 0.051(2) 0.043(2) 0.0297(19) -0.0104(16) -0.0122(17) -0.0077(17)
C73 0.038(2) 0.040(2) 0.051(2) -0.0113(17) -0.0084(18) -0.0095(16)
C74 0.044(2) 0.042(2) 0.034(2) -0.0088(16) 0.0018(16) -0.0102(17)
C75 0.0301(17) 0.0392(18) 0.0321(18) -0.0116(15) 0.0006(14) -0.0097(15)
C76 0.0261(16) 0.0327(16) 0.0286(17) -0.0099(13) -0.0006(13) -0.0101(13)
C77 0.0299(17) 0.0298(16) 0.0251(16) -0.0090(13) 0.0020(13) -0.0065(13)
C78 0.0379(19) 0.0357(18) 0.038(2) -0.0151(15) 0.0022(16) -0.0111(15)
C79 0.044(2) 0.0366(19) 0.042(2) -0.0141(16) 0.0070(17) -0.0113(16)
C80 0.039(2) 0.0303(17) 0.040(2) -0.0074(15) -0.0033(16) -0.0026(15)
C81 0.0315(17) 0.0335(17) 0.0289(17) -0.0088(14) 0.0008(14) -0.0057(14)
C82 0.0289(17) 0.0298(16) 0.0266(16) -0.0065(13) 0.0031(13) -0.0059(13)
C83 0.0273(16) 0.0296(16) 0.0266(16) -0.0094(13) -0.0028(13) -0.0068(13)
C84 0.0254(16) 0.0380(17) 0.0272(17) -0.0119(14) 0.0007(13) -0.0044(14)
C85 0.0245(15) 0.0238(15) 0.0286(16) -0.0046(12) -0.0043(13) -0.0046(12)
C86 0.0297(16) 0.0265(15) 0.0229(15) -0.0041(12) -0.0034(13) -0.0093(13)
C87 0.0303(17) 0.0249(15) 0.0230(15) -0.0053(12) -0.0031(13) -0.0028(13)
C88 0.0248(15) 0.0263(15) 0.0292(17) -0.0073(13) 0.0006(13) -0.0070(12)
C89 0.0278(16) 0.0292(16) 0.0302(17) -0.0076(13) -0.0052(13) -0.0080(13)
C90 0.0318(17) 0.0247(15) 0.0252(16) -0.0056(12) -0.0009(13) -0.0065(13)
C91 0.0367(19) 0.0339(17) 0.0328(18) -0.0132(15) -0.0028(15) -0.0029(15)
C92 0.041(2) 0.0371(18) 0.0267(17) -0.0076(14) -0.0009(15) -0.0073(15)
C93 0.0312(18) 0.0447(19) 0.0264(17) -0.0125(15) 0.0017(14) -0.0049(15)
C94 0.0358(19) 0.0421(19) 0.0308(18) -0.0152(15) -0.0015(15) -0.0083(16)
C95 0.075(3) 0.037(2) 0.039(2) -0.0140(17) -0.005(2) -0.012(2)
C96 0.065(3) 0.0359(19) 0.040(2) -0.0128(17) -0.011(2) -0.0064(19)
C97 0.047(2) 0.0302(17) 0.0301(18) -0.0097(14) -0.0042(16) -0.0036(15)
C98 0.046(2) 0.0332(18) 0.0354(19) -0.0103(15) -0.0085(16) -0.0086(16)
C99 0.0397(19) 0.0257(15) 0.0297(17) -0.0098(13) -0.0038(15) -0.0037(14)
C100 0.0360(18) 0.0280(16) 0.0305(18) -0.0060(13) -0.0026(14) -0.0062(14)
C101 0.0352(19) 0.0366(18) 0.0301(18) -0.0099(14) -0.0039(14) -0.0067(15)
C102 0.043(2) 0.0277(16) 0.0334(19) -0.0091(14) -0.0032(16) -0.0012(15)
C103 0.046(2) 0.054(2) 0.032(2) -0.0059(17) 0.0009(17) -0.0100(19)
C104 0.057(3) 0.054(3) 0.056(3) -0.022(2) -0.002(2) -0.005(2)
C105 0.044(2) 0.052(2) 0.047(2) -0.0198(19) -0.0066(18) -0.0108(19)
C106 0.0327(19) 0.046(2) 0.054(2) -0.0201(19) 0.0016(17) -0.0063(16)
C107 0.0301(18) 0.0362(18) 0.048(2) -0.0143(16) -0.0029(16) -0.0102(15)
C108 0.0263(17) 0.0421(19) 0.044(2) -0.0193(17) -0.0063(15) -0.0011(15)
C109 0.0281(16) 0.0242(15) 0.0283(16) -0.0095(13) 0.0011(13) -0.0030(13)
C110 0.0302(17) 0.0293(16) 0.0275(17) -0.0109(13) -0.0047(13) -0.0065(13)
C111 0.0301(17) 0.0325(16) 0.0234(16) -0.0085(13) -0.0026(13) -0.0060(13)
C112 0.0241(15) 0.0281(15) 0.0302(17) -0.0070(13) -0.0018(13) -0.0051(13)
C113 0.0235(15) 0.0296(15) 0.0245(15) -0.0110(13) 0.0009(12) -0.0082(12)
C114 0.0310(17) 0.0253(15) 0.0231(16) -0.0087(12) -0.0015(13) -0.0042(13)
C115 0.045(2) 0.046(2) 0.0291(18) -0.0141(16) -0.0043(16) -0.0111(17)
C116 0.052(2) 0.042(2) 0.036(2) -0.0167(16) -0.0052(17) -0.0094(18)
C117 0.065(3) 0.051(2) 0.0276(19) -0.0172(17) -0.0038(18) -0.009(2)
C118 0.059(3) 0.043(2) 0.033(2) -0.0116(16) -0.0102(18) -0.0126(19)
C119 0.042(2) 0.041(2) 0.037(2) -0.0117(16) -0.0049(17) -0.0048(17)
C120 0.0366(19) 0.0315(17) 0.0322(18) -0.0071(14) -0.0026(15) -0.0076(15)
C121 0.043(2) 0.0320(17) 0.0294(18) -0.0097(14) -0.0068(15) -0.0077(15)
C122 0.0392(19) 0.0295(16) 0.0319(18) -0.0080(14) -0.0061(15) -0.0065(14)
C123 0.0396(19) 0.0263(16) 0.0295(17) -0.0074(13) -0.0068(15) -0.0039(14)
C124 0.0351(18) 0.0284(16) 0.0295(17) -0.0054(13) -0.0035(14) -0.0082(14)
C125 0.044(2) 0.055(2) 0.0310(19) -0.0100(17) -0.0063(16) -0.0087(18)
C126 0.044(2) 0.0310(17) 0.0305(18) -0.0084(14) -0.0078(15) -0.0068(15)
C127 0.051(2) 0.053(2) 0.047(2) -0.0188(19) -0.0043(19) -0.0197(19)
C128 0.043(2) 0.0274(16) 0.0301(18) -0.0081(14) -0.0052(15) -0.0055(15)
C129 0.041(2) 0.0343(17) 0.0301(18) -0.0090(14) -0.0068(15) -0.0099(15)
C130 0.0367(19) 0.0350(18) 0.039(2) -0.0093(15) -0.0065(16) -0.0059(15)
C131 0.045(2) 0.055(2) 0.051(2) -0.020(2) -0.0049(19) -0.0176(19)
C132 0.049(2) 0.046(2) 0.042(2) -0.0093(18) -0.0071(18) -0.0144(18)
C133 0.046(2) 0.048(2) 0.046(2) -0.0129(18) -0.0095(18) -0.0151(18)
C134 0.0337(19) 0.0427(19) 0.0307(18) -0.0049(15) -0.0059(15) -0.0101(16)
C135 0.0325(18) 0.0402(19) 0.0338(19) -0.0084(15) -0.0022(15) -0.0095(15)
C136 0.0297(17) 0.0315(16) 0.0272(17) -0.0041(13) -0.0054(13) -0.0066(14)
C137 0.039(2) 0.0416(19) 0.035(2) -0.0143(16) -0.0008(16) -0.0063(16)
C138 0.043(2) 0.042(2) 0.035(2) -0.0154(16) -0.0064(16) -0.0036(17)
C139 0.053(2) 0.0331(18) 0.0314(19) -0.0086(15) 0.0028(17) -0.0019(17)
C140 0.038(2) 0.0341(18) 0.0353(19) -0.0088(15) 0.0024(15) -0.0064(15)
C141 0.045(2) 0.0403(19) 0.0309(19) -0.0153(15) -0.0024(16) -0.0029(17)
C142 0.042(2) 0.0348(18) 0.0248(17) -0.0067(14) -0.0025(15) -0.0020(15)
C143 0.041(2) 0.0356(18) 0.0240(17) -0.0069(14) 0.0001(14) -0.0044(15)
C144 0.0322(18) 0.0359(18) 0.0360(19) -0.0116(15) -0.0030(15) -0.0070(15)
C145 0.042(2) 0.0315(17) 0.0262(17) -0.0100(14) -0.0064(15) -0.0036(15)
C146 0.044(2) 0.0316(17) 0.0329(19) -0.0096(14) 0.0068(16) -0.0090(15)
C147 0.0353(19) 0.0363(18) 0.044(2) -0.0123(16) 0.0058(16) -0.0109(15)
C148 0.040(2) 0.0344(18) 0.0337(19) -0.0123(15) -0.0071(15) -0.0044(15)
C149 0.081(5) 0.073(4) 0.151(7) -0.040(4) -0.009(5) -0.006(3)
C150 0.079(4) 0.052(3) 0.105(5) -0.025(3) -0.004(4) -0.007(3)
C151 0.090(4) 0.106(4) 0.064(3) -0.014(3) -0.010(3) -0.057(4)
C152 0.055(3) 0.076(3) 0.067(3) -0.018(3) -0.013(3) -0.007(3)
C153 0.065(3) 0.093(4) 0.055(3) -0.017(3) 0.000(3) -0.013(3)
C154 0.054(3) 0.071(3) 0.051(3) -0.025(2) 0.000(2) -0.014(2)
C155 0.068(4) 0.126(5) 0.085(4) -0.054(4) 0.013(3) -0.049(4)
C156 0.050(3) 0.081(4) 0.070(3) -0.033(3) -0.003(2) -0.011(3)
C157 0.071(3) 0.080(3) 0.062(3) -0.024(3) -0.002(3) -0.014(3)
C158 0.064(3) 0.095(4) 0.056(3) -0.035(3) -0.015(3) 0.005(3)

loop_
_atom_type_symbol
_atom_type_description
_atom_type_scat_dispersion_real
_atom_type_scat_dispersion_imag
_atom_type_scat_source
C C 0.0033 0.0016 'International Tables Vol C Tables 4.2.6.8 and 6.1.1.4'
H H 0.0000 0.0000 'International Tables Vol C Tables 4.2.6.8 and 6.1.1.4'
N N 0.0061 0.0033 'International Tables Vol C Tables 4.2.6.8 and 6.1.1.4'
O O 0.0106 0.0060 'International Tables Vol C Tables 4.2.6.8 and 6.1.1.4'
F F 0.0171 0.0103 'International Tables Vol C Tables 4.2.6.8 and 6.1.1.4'
P P 0.1023 0.0942 'International Tables Vol C Tables 4.2.6.8 and 6.1.1.4'

loop_
_geom_angle_atom_site_label_1
_geom_angle_atom_site_label_2
_geom_angle_atom_site_label_3
_geom_angle
F4 P1 F5 90.8(3)
F4 P1 F2 91.5(3)
F5 P1 F2 177.5(3)
F4 P1 F1 177.9(2)
F5 P1 F1 89.0(3)
F2 P1 F1 88.6(3)
F4 P1 F3 90.3(2)
F5 P1 F3 90.8(2)
F2 P1 F3 90.0(2)
F1 P1 F3 91.85(19)
F4 P1 F6 91.8(2)
F5 P1 F6 88.94(19)
F2 P1 F6 90.15(18)
F1 P1 F6 86.07(17)
F3 P1 F6 177.92(18)
F7 P2 F9 90.3(3)
F7 P2 F12 95.6(3)
F9 P2 F12 173.2(3)
F7 P2 F11 93.3(3)
F9 P2 F11 92.4(2)
F12 P2 F11 90.5(3)
F7 P2 F10 177.0(3)
F9 P2 F10 89.8(2)
F12 P2 F10 84.1(2)
F11 P2 F10 89.6(2)
F7 P2 F8 89.7(3)
F9 P2 F8 86.7(2)
F12 P2 F8 90.0(3)
F11 P2 F8 176.8(2)
F10 P2 F8 87.3(2)
F13 P3 F16 176.4(3)
F13 P3 F18 89.2(4)
F16 P3 F18 89.4(4)
F13 P3 F15 90.6(4)
F16 P3 F15 90.7(4)
F18 P3 F15 177.0(2)
F13 P3 F17 91.9(2)
F16 P3 F17 91.5(2)
F18 P3 F17 90.11(19)
F15 P3 F17 92.86(17)
F13 P3 F14 87.1(2)
F16 P3 F14 89.6(2)
F18 P3 F14 90.50(19)
F15 P3 F14 86.52(17)
F17 P3 F14 178.78(17)
F21 P4 F23 100.1(5)
F21 P4 F24 176.7(4)
F23 P4 F24 83.1(4)
F21 P4 F20 91.9(5)
F23 P4 F20 167.8(5)
F24 P4 F20 84.9(4)
F21 P4 F19 90.5(4)
F23 P4 F19 92.7(4)
F24 P4 F19 90.3(2)
F20 P4 F19 89.1(3)
F21 P4 F22 91.7(4)
F23 P4 F22 88.5(4)
F24 P4 F22 87.4(3)
F20 P4 F22 89.1(3)
F19 P4 F22 177.3(3)
C13 O1 C17 115.3(3)
C19 O2 C18 112.4(3)
C20 O3 C21 114.6(3)
C23 O4 C22 116.5(3)
C28 O5 C29 117.0(3)
C31 O6 C30 113.4(3)
C33 O7 C32 112.7(3)
C14 O8 C34 115.1(3)
C47 O9 C46 116.1(3)
C44 O10 C45 112.6(4)
C43 O11 C42 113.5(3)
C37 O12 C41 117.8(3)
C38 O13 C62 116.7(3)
C61 O14 C60 112.6(3)
C58 O15 C59 112.5(3)
C56 O16 C57 116.9(3)
C111 O17 C115 116.5(3)
C117 O18 C116 113.3(3)
C119 O19 C118 112.7(3)
C121 O20 C120 116.0(3)
C133 O21 C132 111.4(3)
C130 O22 C131 116.6(3)
C135 O23 C134 112.9(3)
C112 O24 C136 116.3(2)
C87 O25 C91 116.0(2)
C92 O26 C93 112.4(3)
C94 O27 C95 112.9(3)
C97 O28 C96 115.9(3)
C102 O29 C103 117.2(3)
C105 O30 C104 115.6(3)
C107 O31 C106 114.7(3)
C88 O32 C108 116.5(2)
C63 N1 C67 119.9(4)
C63 N1 C68 121.2(3)
C67 N1 C68 118.9(4)
C74 N2 C70 121.5(3)
C74 N2 C69 120.3(3)
C70 N2 C69 118.1(3)
C141 N3 C137 121.6(3)
C141 N3 C142 119.7(3)
C137 N3 C142 118.6(3)
C144 N4 C148 121.3(3)
C144 N4 C143 118.1(3)
C148 N4 C143 120.7(3)
C2 C1 H1A 109.5
C2 C1 H1C 109.5
H1A C1 H1C 109.5
C2 C1 H1B 109.5
H1A C1 H1B 109.5
H1C C1 H1B 109.5
C1 C2 C11 114.4(3)
C1 C2 C3 113.5(3)
C11 C2 C3 104.8(3)
C1 C2 C35 113.5(3)
C11 C2 C35 106.0(2)
C3 C2 C35 103.7(3)
C4 C3 C8 120.2(3)
C4 C3 C2 126.8(3)
C8 C3 C2 112.9(3)
C3 C4 C5 120.0(3)
C3 C4 H4 120.0
C5 C4 H4 120.0
C6 C5 C4 120.3(3)
C6 C5 H5 119.9
C4 C5 H5 119.9
C5 C6 C7 120.9(3)
C5 C6 H6 119.6
C7 C6 H6 119.6
C6 C7 C8 119.4(3)
C6 C7 H7 120.3
C8 C7 H7 120.3
C7 C8 C3 119.2(3)
C7 C8 C9 126.7(3)
C3 C8 C9 114.0(3)
C16 C9 C10 115.0(3)
C16 C9 C40 106.7(3)
C10 C9 C40 114.1(3)
C16 C9 C8 104.5(3)
C10 C9 C8 112.8(3)
C40 C9 C8 102.5(3)
C9 C10 H10N 109.5
C9 C10 H10O 109.5
H10N C10 H10O 109.5
C9 C10 H10M 109.5
H10N C10 H10M 109.5
H10O C10 H10M 109.5
C16 C11 C12 120.3(3)
C16 C11 C2 113.7(3)
C12 C11 C2 126.0(3)
C13 C12 C11 119.8(3)
C13 C12 H12J 120.1
C11 C12 H12J 120.1
O1 C13 C12 124.9(3)
O1 C13 C14 115.4(3)
C12 C13 C14 119.7(3)
O8 C14 C15 124.4(3)
O8 C14 C13 115.9(3)
C15 C14 C13 119.7(3)
C14 C15 C16 120.7(3)
C14 C15 H15 119.7
C16 C15 H15 119.7
C15 C16 C11 119.9(3)
C15 C16 C9 125.3(3)
C11 C16 C9 114.7(3)
O1 C17 C18 107.7(3)
O1 C17 H17A 110.2
C18 C17 H17A 110.2
O1 C17 H17B 110.2
C18 C17 H17B 110.2
H17A C17 H17B 108.5
O2 C18 C17 109.7(3)
O2 C18 H18A 109.7
C17 C18 H18A 109.7
O2 C18 H18B 109.7
C17 C18 H18B 109.7
H18A C18 H18B 108.2
O2 C19 C20 110.6(3)
O2 C19 H19B 109.5
C20 C19 H19B 109.5
O2 C19 H19A 109.5
C20 C19 H19A 109.5
H19B C19 H19A 108.1
O3 C20 C19 111.2(3)
O3 C20 H20B 109.4
C19 C20 H20B 109.4
O3 C20 H20A 109.4
C19 C20 H20A 109.4
H20B C20 H20A 108.0
O3 C21 C22 110.3(3)
O3 C21 H21B 109.6
C22 C21 H21B 109.6
O3 C21 H21A 109.6
C22 C21 H21A 109.6
H21B C21 H21A 108.1
O4 C22 C21 107.4(3)
O4 C22 H22B 110.2
C21 C22 H22B 110.2
O4 C22 H22A 110.2
C21 C22 H22A 110.2
H22B C22 H22A 108.5
C24 C23 O4 124.8(3)
C24 C23 C28 120.4(3)
O4 C23 C28 114.8(3)
C23 C24 C25 121.4(3)
C23 C24 H24 119.3
C25 C24 H24 119.3
C50 C25 C24 121.6(3)
C50 C25 C26 119.8(3)
C24 C25 C26 118.6(3)
C52 C26 C27 122.2(3)
C52 C26 C25 120.2(3)
C27 C26 C25 117.6(3)
C28 C27 C26 122.2(3)
C28 C27 H27 118.9
C26 C27 H27 118.9
C27 C28 O5 125.8(3)
C27 C28 C23 119.5(3)
O5 C28 C23 114.7(3)
O5 C29 C30 107.1(3)
O5 C29 H29A 110.3
C30 C29 H29A 110.3
O5 C29 H29B 110.3
C30 C29 H29B 110.3
H29A C29 H29B 108.5
O6 C30 C29 111.3(3)
O6 C30 H30B 109.4
C29 C30 H30B 109.4
O6 C30 H30A 109.4
C29 C30 H30A 109.4
H30B C30 H30A 108.0
O6 C31 C32 109.9(3)
O6 C31 H31A 109.7
C32 C31 H31A 109.7
O6 C31 H31B 109.7
C32 C31 H31B 109.7
H31A C31 H31B 108.2
O7 C32 C31 108.6(3)
O7 C32 H32B 110.0
C31 C32 H32B 110.0
O7 C32 H32A 110.0
C31 C32 H32A 110.0
H32B C32 H32A 108.4
O7 C33 C34 109.9(3)
O7 C33 H33A 109.7
C34 C33 H33A 109.7
O7 C33 H33B 109.7
C34 C33 H33B 109.7
H33A C33 H33B 108.2
O8 C34 C33 110.8(3)
O8 C34 H34B 109.5
C33 C34 H34B 109.5
O8 C34 H34A 109.5
C33 C34 H34A 109.5
H34B C34 H34A 108.1
C36 C35 C40 120.1(3)
C36 C35 C2 126.4(3)
C40 C35 C2 113.3(3)
C35 C36 C37 120.3(3)
C35 C36 H36 119.9
C37 C36 H36 119.9
O12 C37 C36 124.9(3)
O12 C37 C38 116.0(3)
C36 C37 C38 119.1(3)
O13 C38 C39 124.7(3)
O13 C38 C37 115.3(3)
C39 C38 C37 120.0(3)
C38 C39 C40 120.8(3)
C38 C39 H39 119.6
C40 C39 H39 119.6
C39 C40 C35 119.6(3)
C39 C40 C9 125.8(3)
C35 C40 C9 114.4(3)
O12 C41 C42 108.6(3)
O12 C41 H41A 110.0
C42 C41 H41A 110.0
O12 C41 H41B 110.0
C42 C41 H41B 110.0
H41A C41 H41B 108.3
O11 C42 C41 108.1(3)
O11 C42 H42B 110.1
C41 C42 H42B 110.1
O11 C42 H42A 110.1
C41 C42 H42A 110.1
H42B C42 H42A 108.4
O11 C43 C44 109.4(4)
O11 C43 H43A 109.8
C44 C43 H43A 109.8
O11 C43 H43B 109.8
C44 C43 H43B 109.8
H43A C43 H43B 108.3
O10 C44 C43 110.2(4)
O10 C44 H44B 109.6
C43 C44 H44B 109.6
O10 C44 H44A 109.6
C43 C44 H44A 109.6
H44B C44 H44A 108.1
O10 C45 C46 110.5(4)
O10 C45 H45A 109.5
C46 C45 H45A 109.5
O10 C45 H45B 109.5
C46 C45 H45B 109.5
H45A C45 H45B 108.1
O9 C46 C45 106.5(3)
O9 C46 H46A 110.4
C45 C46 H46A 110.4
O9 C46 H46B 110.4
C45 C46 H46B 110.4
H46A C46 H46B 108.6
C48 C47 O9 126.2(3)
C48 C47 C56 120.0(3)
O9 C47 C56 113.8(3)
C47 C48 C49 121.5(3)
C47 C48 H48 119.3
C49 C48 H48 119.3
C50 C49 C48 120.9(3)
C50 C49 C54 120.3(3)
C48 C49 C54 118.8(3)
C25 C50 C49 119.4(3)
C25 C50 C51 121.2(3)
C49 C50 C51 119.4(3)
C50 C51 H51A 109.5
C50 C51 H51C 109.5
H51A C51 H51C 109.5
C50 C51 H51B 109.5
H51A C51 H51B 109.5
H51C C51 H51B 109.5
C26 C52 C54 120.8(3)
C26 C52 C53 119.6(3)
C54 C52 C53 119.6(3)
C52 C53 H53A 109.5
C52 C53 H53C 109.5
H53A C53 H53C 109.5
C52 C53 H53B 109.5
H53A C53 H53B 109.5
H53C C53 H53B 109.5
C52 C54 C55 123.1(3)
C52 C54 C49 119.4(3)
C55 C54 C49 117.5(3)
C56 C55 C54 123.1(3)
C56 C55 H55 118.5
C54 C55 H55 118.5
C55 C56 O16 126.0(3)
C55 C56 C47 119.1(3)
O16 C56 C47 114.9(3)
O16 C57 C58 107.9(3)
O16 C57 H57B 110.1
C58 C57 H57B 110.1
O16 C57 H57A 110.1
C58 C57 H57A 110.1
H57B C57 H57A 108.4
O15 C58 C57 112.8(3)
O15 C58 H58A 109.0
C57 C58 H58A 109.0
O15 C58 H58B 109.0
C57 C58 H58B 109.0
H58A C58 H58B 107.8
O15 C59 C60 112.2(3)
O15 C59 H59A 109.2
C60 C59 H59A 109.2
O15 C59 H59B 109.2
C60 C59 H59B 109.2
H59A C59 H59B 107.9
O14 C60 C59 110.0(3)
O14 C60 H60A 109.7
C59 C60 H60A 109.7
O14 C60 H60B 109.7
C59 C60 H60B 109.7
H60A C60 H60B 108.2
O14 C61 C62 108.5(3)
O14 C61 H61B 110.0
C62 C61 H61B 110.0
O14 C61 H61A 110.0
C62 C61 H61A 110.0
H61B C61 H61A 108.4
O13 C62 C61 109.1(3)
O13 C62 H62B 109.9
C61 C62 H62B 109.9
O13 C62 H62A 109.9
C61 C62 H62A 109.9
H62B C62 H62A 108.3
N1 C63 C64 121.0(4)
N1 C63 H63 119.5
C64 C63 H63 119.5
C65 C64 C63 117.8(4)
C65 C64 H64 121.1
C63 C64 H64 121.1
C66 C65 C64 121.2(4)
C66 C65 H65 119.4
C64 C65 H65 119.4
C65 C66 C67 119.8(4)
C65 C66 H66 120.1
C67 C66 H66 120.1
N1 C67 C66 120.4(4)
N1 C67 H67 119.8
C66 C67 H67 119.8
N1 C68 C69 106.7(3)
N1 C68 H68B 110.4
C69 C68 H68B 110.4
N1 C68 H68A 110.4
C69 C68 H68A 110.4
H68B C68 H68A 108.6
N2 C69 C68 112.5(3)
N2 C69 H69B 109.1
C68 C69 H69B 109.1
N2 C69 H69A 109.1
C68 C69 H69A 109.1
H69B C69 H69A 107.8
N2 C70 C71 120.5(4)
N2 C70 H70 119.8
C71 C70 H70 119.8
C70 C71 C72 118.2(4)
C70 C71 H71 120.9
C72 C71 H71 120.9
C73 C72 C71 121.1(4)
C73 C72 H72 119.4
C71 C72 H72 119.4
C72 C73 C74 119.8(4)
C72 C73 H73 120.1
C74 C73 H73 120.1
N2 C74 C73 118.8(4)
N2 C74 H74 120.6
C73 C74 H74 120.6
C76 C75 H75B 109.5
C76 C75 H75C 109.5
H75B C75 H75C 109.5
C76 C75 H75A 109.5
H75B C75 H75A 109.5
H75C C75 H75A 109.5
C75 C76 C109 115.6(3)
C75 C76 C77 115.2(3)
C109 C76 C77 103.4(3)
C75 C76 C90 113.4(3)
C109 C76 C90 106.0(2)
C77 C76 C90 101.7(2)
C78 C77 C82 120.2(3)
C78 C77 C76 124.9(3)
C82 C77 C76 114.6(3)
C77 C78 C79 119.3(4)
C77 C78 H78 120.3
C79 C78 H78 120.3
C80 C79 C78 120.5(3)
C80 C79 H79 119.8
C78 C79 H79 119.8
C79 C80 C81 119.9(3)
C79 C80 H80 120.0
C81 C80 H80 120.0
C82 C81 C80 119.8(3)
C82 C81 H81 120.1
C80 C81 H81 120.1
C81 C82 C77 120.3(3)
C81 C82 C83 125.5(3)
C77 C82 C83 114.2(3)
C84 C83 C85 114.5(3)
C84 C83 C114 114.5(3)
C85 C83 C114 106.0(3)
C84 C83 C82 114.0(3)
C85 C83 C82 103.7(3)
C114 C83 C82 102.8(2)
C83 C84 H84A 109.5
C83 C84 H84C 109.5
H84A C84 H84C 109.5
C83 C84 H84B 109.5
H84A C84 H84B 109.5
H84C C84 H84B 109.5
C90 C85 C86 120.1(3)
C90 C85 C83 114.5(3)
C86 C85 C83 125.3(3)
C85 C86 C87 119.6(3)
C85 C86 H86 120.2
C87 C86 H86 120.2
O25 C87 C86 123.7(3)
O25 C87 C88 116.0(3)
C86 C87 C88 120.3(3)
O32 C88 C87 116.3(3)
O32 C88 C89 124.3(3)
C87 C88 C89 119.3(3)
C90 C89 C88 119.6(3)
C90 C89 H89 120.2
C88 C89 H89 120.2
C89 C90 C85 121.0(3)
C89 C90 C76 124.6(3)
C85 C90 C76 114.3(3)
O25 C91 C92 109.8(3)
O25 C91 H91B 109.7
C92 C91 H91B 109.7
O25 C91 H91A 109.7
C92 C91 H91A 109.7
H91B C91 H91A 108.2
O26 C92 C91 109.0(3)
O26 C92 H92A 109.9
C91 C92 H92A 109.9
O26 C92 H92B 109.9
C91 C92 H92B 109.9
H92A C92 H92B 108.3
O26 C93 C94 109.9(3)
O26 C93 H93B 109.7
C94 C93 H93B 109.7
O26 C93 H93A 109.7
C94 C93 H93A 109.7
H93B C93 H93A 108.2
O27 C94 C93 110.6(3)
O27 C94 H94B 109.5
C93 C94 H94B 109.5
O27 C94 H94A 109.5
C93 C94 H94A 109.5
H94B C94 H94A 108.1
O27 C95 C96 110.3(3)
O27 C95 H95B 109.6
C96 C95 H95B 109.6
O27 C95 H95A 109.6
C96 C95 H95A 109.6
H95B C95 H95A 108.1
O28 C96 C95 107.4(4)
O28 C96 H96B 110.2
C95 C96 H96B 110.2
O28 C96 H96A 110.2
C95 C96 H96A 110.2
H96B C96 H96A 108.5
C98 C97 O28 125.6(4)
C98 C97 C102 119.7(3)
O28 C97 C102 114.6(3)
C97 C98 C99 121.9(4)
C97 C98 H98 119.0
C99 C98 H98 119.0
C126 C99 C100 120.6(3)
C126 C99 C98 121.2(3)
C100 C99 C98 118.2(3)
C124 C100 C99 120.2(3)
C124 C100 C101 121.1(3)
C99 C100 C101 118.7(3)
C102 C101 C100 121.2(3)
C102 C101 H10 119.4
C100 C101 H10 119.4
C101 C102 O29 124.6(3)
C101 C102 C97 120.0(3)
O29 C102 C97 115.2(3)
O29 C103 C104 107.8(3)
O29 C103 H10A 110.1
C104 C103 H10A 110.1
O29 C103 H10B 110.1
C104 C103 H10B 110.1
H10A C103 H10B 108.5
O30 C104 C103 112.5(3)
O30 C104 H10D 109.1
C103 C104 H10D 109.1
O30 C104 H10C 109.1
C103 C104 H10C 109.1
H10D C104 H10C 107.8
O30 C105 C106 109.5(3)
O30 C105 H10E 109.8
C106 C105 H10E 109.8
O30 C105 H10F 109.8
C106 C105 H10F 109.8
H10E C105 H10F 108.2
O31 C106 C105 110.2(3)
O31 C106 H10H 109.6
C105 C106 H10H 109.6
O31 C106 H10G 109.6
C105 C106 H10G 109.6
H10H C106 H10G 108.1
O31 C107 C108 109.9(3)
O31 C107 H10I 109.7
C108 C107 H10I 109.7
O31 C107 H10J 109.7
C108 C107 H10J 109.7
H10I C107 H10J 108.2
O32 C108 C107 110.2(3)
O32 C108 H10K 109.6
C107 C108 H10K 109.6
O32 C108 H10L 109.6
C107 C108 H10L 109.6
H10K C108 H10L 108.1
C114 C109 C110 119.8(3)
C114 C109 C76 115.6(3)
C110 C109 C76 124.3(3)
C109 C110 C111 120.1(3)
C109 C110 H11 119.9
C111 C110 H11 119.9
O17 C111 C112 117.4(3)
O17 C111 C110 123.9(3)
C112 C111 C110 118.8(3)
C113 C112 C111 121.0(3)
C113 C112 O24 124.6(3)
C111 C112 O24 114.4(3)
C112 C113 C114 120.2(3)
C112 C113 H11A 119.9
C114 C113 H11A 119.9
C113 C114 C109 120.0(3)
C113 C114 C83 125.9(3)
C109 C114 C83 113.8(3)
O17 C115 C116 107.6(3)
O17 C115 H11B 110.2
C116 C115 H11B 110.2
O17 C115 H11C 110.2
C116 C115 H11C 110.2
H11B C115 H11C 108.5
O18 C116 C115 109.2(3)
O18 C116 H11E 109.8
C115 C116 H11E 109.8
O18 C116 H11D 109.8
C115 C116 H11D 109.8
H11E C116 H11D 108.3
O18 C117 C118 110.2(3)
O18 C117 H11F 109.6
C118 C117 H11F 109.6
O18 C117 H11G 109.6
C118 C117 H11G 109.6
H11F C117 H11G 108.1
O19 C118 C117 109.8(3)
O19 C118 H11H 109.7
C117 C118 H11H 109.7
O19 C118 H11I 109.7
C117 C118 H11I 109.7
H11H C118 H11I 108.2
O19 C119 C120 113.0(3)
O19 C119 H11J 109.0
C120 C119 H11J 109.0
O19 C119 H11K 109.0
C120 C119 H11K 109.0
H11J C119 H11K 107.8
O20 C120 C119 107.4(3)
O20 C120 H12B 110.2
C119 C120 H12B 110.2
O20 C120 H12A 110.2
C119 C120 H12A 110.2
H12B C120 H12A 108.5
C122 C121 O20 125.1(3)
C122 C121 C130 120.3(3)
O20 C121 C130 114.5(3)
C121 C122 C123 121.5(3)
C121 C122 H12 119.2
C123 C122 H12 119.2
C124 C123 C128 120.6(3)
C124 C123 C122 121.4(3)
C128 C123 C122 118.1(3)
C123 C124 C100 118.8(3)
C123 C124 C125 120.5(3)
C100 C124 C125 120.6(3)
C124 C125 H12D 109.5
C124 C125 H12E 109.5
H12D C125 H12E 109.5
C124 C125 H12C 109.5
H12D C125 H12C 109.5
H12E C125 H12C 109.5
C128 C126 C99 118.8(3)
C128 C126 C127 120.1(3)
C99 C126 C127 121.1(3)
C126 C127 H12F 109.5
C126 C127 H12H 109.5
H12F C127 H12H 109.5
C126 C127 H12G 109.5
H12F C127 H12G 109.5
H12H C127 H12G 109.5
C126 C128 C123 120.1(3)
C126 C128 C129 121.8(3)
C123 C128 C129 118.1(3)
C130 C129 C128 121.6(3)
C130 C129 H12I 119.2
C128 C129 H12I 119.2
C129 C130 O22 125.9(3)
C129 C130 C121 120.2(3)
O22 C130 C121 113.9(3)
O22 C131 C132 106.9(3)
O22 C131 H13A 110.4
C132 C131 H13A 110.4
O22 C131 H13B 110.4
C132 C131 H13B 110.4
H13A C131 H13B 108.6
O21 C132 C131 111.7(3)
O21 C132 H13C 109.3
C131 C132 H13C 109.3
O21 C132 H13D 109.3
C131 C132 H13D 109.3
H13C C132 H13D 107.9
O21 C133 C134 108.5(3)
O21 C133 H13E 110.0
C134 C133 H13E 110.0
O21 C133 H13F 110.0
C134 C133 H13F 110.0
H13E C133 H13F 108.4
O23 C134 C133 110.1(3)
O23 C134 H13G 109.6
C133 C134 H13G 109.6
O23 C134 H13H 109.6
C133 C134 H13H 109.6
H13G C134 H13H 108.2
O23 C135 C136 109.6(3)
O23 C135 H13J 109.8
C136 C135 H13J 109.8
O23 C135 H13I 109.8
C136 C135 H13I 109.8
H13J C135 H13I 108.2
O24 C136 C135 109.3(3)
O24 C136 H13K 109.8
C135 C136 H13K 109.8
O24 C136 H13L 109.8
C135 C136 H13L 109.8
H13K C136 H13L 108.3
N3 C137 C138 120.2(4)
N3 C137 H13 119.9
C138 C137 H13 119.9
C137 C138 C139 118.9(4)
C137 C138 H13M 120.5
C139 C138 H13M 120.5
C140 C139 C138 119.9(4)
C140 C139 H13N 120.0
C138 C139 H13N 120.0
C139 C140 C141 118.6(4)
C139 C140 H14 120.7
C141 C140 H14 120.7
N3 C141 C140 120.8(4)
N3 C141 H14D 119.6
C140 C141 H14D 119.6
N3 C142 C143 106.2(3)
N3 C142 H14F 110.5
C143 C142 H14F 110.5
N3 C142 H14E 110.5
C143 C142 H14E 110.5
H14F C142 H14E 108.7
N4 C143 C142 111.3(3)
N4 C143 H14H 109.4
C142 C143 H14H 109.4
N4 C143 H14G 109.4
C142 C143 H14G 109.4
H14H C143 H14G 108.0
N4 C144 C145 120.7(3)
N4 C144 H14I 119.7
C145 C144 H14I 119.7
C144 C145 C146 118.5(3)
C144 C145 H14J 120.8
C146 C145 H14J 120.8
C147 C146 C145 120.1(3)
C147 C146 H14K 119.9
C145 C146 H14K 119.9
C146 C147 C148 119.3(4)
C146 C147 H14L 120.4
C148 C147 H14L 120.4
N4 C148 C147 120.1(3)
N4 C148 H14M 119.9
C147 C148 H14M 119.9
C150 C149 H14B 109.5
C150 C149 H14C 109.5
H14B C149 H14C 109.5
C150 C149 H14A 109.5
H14B C149 H14A 109.5
H14C C149 H14A 109.5
N7 C150 C149 178.8(7)
C152 C151 H15A 109.5
C152 C151 H15C 109.5
H15A C151 H15C 109.5
C152 C151 H15B 109.5
H15A C151 H15B 109.5
H15C C151 H15B 109.5
N6 C152 C151 178.3(7)
C154 C153 H15E 109.5
C154 C153 H15D 109.5
H15E C153 H15D 109.5
C154 C153 H15F 109.5
H15E C153 H15F 109.5
H15D C153 H15F 109.5
N9 C154 C153 176.5(6)
C156 C155 H15H 109.5
C156 C155 H15G 109.5
H15H C155 H15G 109.5
C156 C155 H15I 109.5
H15H C155 H15I 109.5
H15G C155 H15I 109.5
N8 C156 C155 178.2(7)
C158 C157 H15J 109.5
C158 C157 H15K 109.5
H15J C157 H15K 109.5
C158 C157 H15L 109.5
H15J C157 H15L 109.5
H15K C157 H15L 109.5
N5 C158 C157 176.0(7)

loop_
_geom_bond_atom_site_label_1
_geom_bond_atom_site_label_2
_geom_bond_distance
P1 F4 1.549(4)
P1 F5 1.554(4)
P1 F2 1.564(4)
P1 F1 1.578(4)
P1 F3 1.593(3)
P1 F6 1.608(3)
P2 F7 1.511(4)
P2 F9 1.562(3)
P2 F12 1.573(4)
P2 F11 1.591(4)
P2 F10 1.603(3)
P2 F8 1.606(4)
P3 F13 1.516(4)
P3 F16 1.522(4)
P3 F18 1.533(4)
P3 F15 1.542(4)
P3 F17 1.601(3)
P3 F14 1.606(3)
P4 F21 1.508(6)
P4 F23 1.514(6)
P4 F24 1.539(4)
P4 F20 1.541(6)
P4 F19 1.565(5)
P4 F22 1.590(5)
O1 C13 1.369(4)
O1 C17 1.459(4)
O2 C19 1.405(4)
O2 C18 1.433(4)
O3 C20 1.398(4)
O3 C21 1.415(5)
O4 C23 1.374(4)
O4 C22 1.432(4)
O5 C28 1.369(4)
O5 C29 1.443(5)
O6 C31 1.404(5)
O6 C30 1.436(4)
O7 C33 1.407(4)
O7 C32 1.435(4)
O8 C14 1.381(4)
O8 C34 1.435(4)
O9 C47 1.375(4)
O9 C46 1.454(5)
O10 C44 1.399(5)
O10 C45 1.403(5)
O11 C43 1.417(5)
O11 C42 1.425(4)
O12 C37 1.365(4)
O12 C41 1.439(4)
O13 C38 1.362(4)
O13 C62 1.436(4)
O14 C61 1.421(4)
O14 C60 1.428(4)
O15 C58 1.426(4)
O15 C59 1.429(4)
O16 C56 1.365(4)
O16 C57 1.441(4)
O17 C111 1.369(4)
O17 C115 1.428(4)
O18 C117 1.405(4)
O18 C116 1.425(4)
O19 C119 1.409(4)
O19 C118 1.432(4)
O20 C121 1.370(4)
O20 C120 1.439(4)
O21 C133 1.423(5)
O21 C132 1.438(4)
O22 C130 1.370(4)
O22 C131 1.447(5)
O23 C135 1.416(4)
O23 C134 1.421(4)
O24 C112 1.398(4)
O24 C136 1.424(4)
O25 C87 1.381(4)
O25 C91 1.414(4)
O26 C92 1.413(4)
O26 C93 1.439(4)
O27 C94 1.403(4)
O27 C95 1.428(4)
O28 C97 1.369(4)
O28 C96 1.427(5)
O29 C102 1.371(4)
O29 C103 1.441(5)
O30 C105 1.413(5)
O30 C104 1.425(5)
O31 C107 1.410(4)
O31 C106 1.423(4)
O32 C88 1.369(4)
O32 C108 1.438(4)
N1 C63 1.344(5)
N1 C67 1.353(5)
N1 C68 1.462(5)
N2 C74 1.340(5)
N2 C70 1.340(5)
N2 C69 1.493(5)
N3 C141 1.328(5)
N3 C137 1.346(5)
N3 C142 1.490(4)
N4 C144 1.340(5)
N4 C148 1.346(5)
N4 C143 1.468(4)
N5 C158 1.141(7)
N6 C152 1.128(7)
N7 C150 1.159(8)
N8 C156 1.151(7)
N9 C154 1.131(6)
C1 C2 1.530(5)
C1 H1A 0.9800
C1 H1C 0.9800
C1 H1B 0.9800
C2 C11 1.533(4)
C2 C3 1.536(5)
C2 C35 1.544(4)
C3 C4 1.369(4)
C3 C8 1.421(5)
C4 C5 1.410(5)
C4 H4 0.9500
C5 C6 1.370(6)
C5 H5 0.9500
C6 C7 1.397(5)
C6 H6 0.9500
C7 C8 1.407(5)
C7 H7 0.9500
C8 C9 1.534(4)
C9 C16 1.520(5)
C9 C10 1.523(5)
C9 C40 1.531(5)
C10 H10N 0.9800
C10 H10O 0.9800
C10 H10M 0.9800
C11 C16 1.393(4)
C11 C12 1.401(5)
C12 C13 1.391(5)
C12 H12J 0.9500
C13 C14 1.415(4)
C14 C15 1.385(5)
C15 C16 1.386(5)
C15 H15 0.9500
C17 C18 1.496(5)
C17 H17A 0.9900
C17 H17B 0.9900
C18 H18A 0.9900
C18 H18B 0.9900
C19 C20 1.502(5)
C19 H19B 0.9900
C19 H19A 0.9900
C20 H20B 0.9900
C20 H20A 0.9900
C21 C22 1.518(6)
C21 H21B 0.9900
C21 H21A 0.9900
C22 H22B 0.9900
C22 H22A 0.9900
C23 C24 1.358(5)
C23 C28 1.433(5)
C24 C25 1.434(5)
C24 H24 0.9500
C25 C50 1.413(5)
C25 C26 1.439(5)
C26 C52 1.390(5)
C26 C27 1.435(5)
C27 C28 1.359(5)
C27 H27 0.9500
C29 C30 1.499(6)
C29 H29A 0.9900
C29 H29B 0.9900
C30 H30B 0.9900
C30 H30A 0.9900
C31 C32 1.520(5)
C31 H31A 0.9900
C31 H31B 0.9900
C32 H32B 0.9900
C32 H32A 0.9900
C33 C34 1.497(5)
C33 H33A 0.9900
C33 H33B 0.9900
C34 H34B 0.9900
C34 H34A 0.9900
C35 C36 1.388(4)
C35 C40 1.398(4)
C36 C37 1.404(4)
C36 H36 0.9500
C37 C38 1.407(5)
C38 C39 1.384(5)
C39 C40 1.389(4)
C39 H39 0.9500
C41 C42 1.488(5)
C41 H41A 0.9900
C41 H41B 0.9900
C42 H42B 0.9900
C42 H42A 0.9900
C43 C44 1.518(7)
C43 H43A 0.9900
C43 H43B 0.9900
C44 H44B 0.9900
C44 H44A 0.9900
C45 C46 1.496(6)
C45 H45A 0.9900
C45 H45B 0.9900
C46 H46A 0.9900
C46 H46B 0.9900
C47 C48 1.355(5)
C47 C56 1.439(5)
C48 C49 1.428(5)
C48 H48 0.9500
C49 C50 1.415(5)
C49 C54 1.438(5)
C50 C51 1.532(5)
C51 H51A 0.9800
C51 H51C 0.9800
C51 H51B 0.9800
C52 C54 1.405(5)
C52 C53 1.548(5)
C53 H53A 0.9800
C53 H53C 0.9800
C53 H53B 0.9800
C54 C55 1.413(5)
C55 C56 1.360(5)
C55 H55 0.9500
C57 C58 1.485(5)
C57 H57B 0.9900
C57 H57A 0.9900
C58 H58A 0.9900
C58 H58B 0.9900
C59 C60 1.473(5)
C59 H59A 0.9900
C59 H59B 0.9900
C60 H60A 0.9900
C60 H60B 0.9900
C61 C62 1.495(5)
C61 H61B 0.9900
C61 H61A 0.9900
C62 H62B 0.9900
C62 H62A 0.9900
C63 C64 1.390(6)
C63 H63 0.9500
C64 C65 1.365(6)
C64 H64 0.9500
C65 C66 1.347(6)
C65 H65 0.9500
C66 C67 1.365(6)
C66 H66 0.9500
C67 H67 0.9500
C68 C69 1.500(5)
C68 H68B 0.9900
C68 H68A 0.9900
C69 H69B 0.9900
C69 H69A 0.9900
C70 C71 1.370(5)
C70 H70 0.9500
C71 C72 1.375(5)
C71 H71 0.9500
C72 C73 1.333(5)
C72 H72 0.9500
C73 C74 1.393(5)
C73 H73 0.9500
C74 H74 0.9500
C75 C76 1.496(5)
C75 H75B 0.9800
C75 H75C 0.9800
C75 H75A 0.9800
C76 C109 1.513(4)
C76 C77 1.543(4)
C76 C90 1.570(4)
C77 C78 1.389(5)
C77 C82 1.393(5)
C78 C79 1.419(5)
C78 H78 0.9500
C79 C80 1.367(5)
C79 H79 0.9500
C80 C81 1.414(5)
C80 H80 0.9500
C81 C82 1.387(4)
C81 H81 0.9500
C82 C83 1.542(4)
C83 C84 1.512(5)
C83 C85 1.538(4)
C83 C114 1.541(4)
C84 H84A 0.9800
C84 H84C 0.9800
C84 H84B 0.9800
C85 C90 1.384(5)
C85 C86 1.391(4)
C86 C87 1.397(4)
C86 H86 0.9500
C87 C88 1.398(5)
C88 C89 1.405(4)
C89 C90 1.382(4)
C89 H89 0.9500
C91 C92 1.507(4)
C91 H91B 0.9900
C91 H91A 0.9900
C92 H92A 0.9900
C92 H92B 0.9900
C93 C94 1.483(5)
C93 H93B 0.9900
C93 H93A 0.9900
C94 H94B 0.9900
C94 H94A 0.9900
C95 C96 1.521(5)
C95 H95B 0.9900
C95 H95A 0.9900
C96 H96B 0.9900
C96 H96A 0.9900
C97 C98 1.363(5)
C97 C102 1.432(5)
C98 C99 1.430(5)
C98 H98 0.9500
C99 C126 1.410(5)
C99 C100 1.421(5)
C100 C124 1.420(5)
C100 C101 1.442(5)
C101 C102 1.360(5)
C101 H10 0.9500
C103 C104 1.496(6)
C103 H10A 0.9900
C103 H10B 0.9900
C104 H10D 0.9900
C104 H10C 0.9900
C105 C106 1.479(5)
C105 H10E 0.9900
C105 H10F 0.9900
C106 H10H 0.9900
C106 H10G 0.9900
C107 C108 1.497(5)
C107 H10I 0.9900
C107 H10J 0.9900
C108 H10K 0.9900
C108 H10L 0.9900
C109 C114 1.393(5)
C109 C110 1.399(4)
C110 C111 1.408(5)
C110 H11 0.9500
C111 C112 1.393(5)
C112 C113 1.380(4)
C113 C114 1.391(4)
C113 H11A 0.9500
C115 C116 1.493(5)
C115 H11B 0.9900
C115 H11C 0.9900
C116 H11E 0.9900
C116 H11D 0.9900
C117 C118 1.483(5)
C117 H11F 0.9900
C117 H11G 0.9900
C118 H11H 0.9900
C118 H11I 0.9900
C119 C120 1.511(5)
C119 H11J 0.9900
C119 H11K 0.9900
C120 H12B 0.9900
C120 H12A 0.9900
C121 C122 1.351(5)
C121 C130 1.429(5)
C122 C123 1.446(5)
C122 H12 0.9500
C123 C124 1.397(5)
C123 C128 1.436(5)
C124 C125 1.509(5)
C125 H12D 0.9800
C125 H12E 0.9800
C125 H12C 0.9800
C126 C128 1.408(5)
C126 C127 1.518(5)
C127 H12F 0.9800
C127 H12H 0.9800
C127 H12G 0.9800
C128 C129 1.439(5)
C129 C130 1.356(5)
C129 H12I 0.9500
C131 C132 1.519(6)
C131 H13A 0.9900
C131 H13B 0.9900
C132 H13C 0.9900
C132 H13D 0.9900
C133 C134 1.527(5)
C133 H13E 0.9900
C133 H13F 0.9900
C134 H13G 0.9900
C134 H13H 0.9900
C135 C136 1.490(5)
C135 H13J 0.9900
C135 H13I 0.9900
C136 H13K 0.9900
C136 H13L 0.9900
C137 C138 1.378(5)
C137 H13 0.9500
C138 C139 1.390(6)
C138 H13M 0.9500
C139 C140 1.378(5)
C139 H13N 0.9500
C140 C141 1.385(5)
C140 H14 0.9500
C141 H14D 0.9500
C142 C143 1.529(5)
C142 H14F 0.9900
C142 H14E 0.9900
C143 H14H 0.9900
C143 H14G 0.9900
C144 C145 1.375(5)
C144 H14I 0.9500
C145 C146 1.388(5)
C145 H14J 0.9500
C146 C147 1.370(5)
C146 H14K 0.9500
C147 C148 1.375(5)
C147 H14L 0.9500
C148 H14M 0.9500
C149 C150 1.444(9)
C149 H14B 0.9800
C149 H14C 0.9800
C149 H14A 0.9800
C151 C152 1.455(8)
C151 H15A 0.9800
C151 H15C 0.9800
C151 H15B 0.9800
C153 C154 1.419(7)
C153 H15E 0.9800
C153 H15D 0.9800
C153 H15F 0.9800
C155 C156 1.442(8)
C155 H15H 0.9800
C155 H15G 0.9800
C155 H15I 0.9800
C157 C158 1.429(7)
C157 H15J 0.9800
C157 H15K 0.9800
C157 H15L 0.9800

loop_
_geom_torsion_atom_site_label_1
_geom_torsion_atom_site_label_2
_geom_torsion_atom_site_label_3
_geom_torsion_atom_site_label_4
_geom_torsion
C1 C2 C3 C4 -2.4(5)
C11 C2 C3 C4 -128.0(3)
C35 C2 C3 C4 121.1(3)
C1 C2 C3 C8 178.9(3)
C11 C2 C3 C8 53.3(3)
C35 C2 C3 C8 -57.6(3)
C8 C3 C4 C5 -0.1(5)
C2 C3 C4 C5 -178.7(3)
C3 C4 C5 C6 -1.1(5)
C4 C5 C6 C7 1.1(6)
C5 C6 C7 C8 0.2(6)
C6 C7 C8 C3 -1.4(5)
C6 C7 C8 C9 175.7(3)
C4 C3 C8 C7 1.4(5)
C2 C3 C8 C7 -179.8(3)
C4 C3 C8 C9 -176.1(3)
C2 C3 C8 C9 2.7(4)
C7 C8 C9 C16 126.4(4)
C3 C8 C9 C16 -56.3(4)
C7 C8 C9 C10 0.8(5)
C3 C8 C9 C10 178.0(3)
C7 C8 C9 C40 -122.4(4)
C3 C8 C9 C40 54.9(3)
C1 C2 C11 C16 177.9(3)
C3 C2 C11 C16 -57.1(3)
C35 C2 C11 C16 52.1(4)
C1 C2 C11 C12 -3.4(5)
C3 C2 C11 C12 121.5(3)
C35 C2 C11 C12 -129.2(3)
C16 C11 C12 C13 1.3(5)
C2 C11 C12 C13 -177.3(3)
C17 O1 C13 C12 -7.3(4)
C17 O1 C13 C14 171.9(3)
C11 C12 C13 O1 177.8(3)
C11 C12 C13 C14 -1.4(5)
C34 O8 C14 C15 1.7(4)
C34 O8 C14 C13 -176.4(3)
O1 C13 C14 O8 -0.9(4)
C12 C13 C14 O8 178.4(3)
O1 C13 C14 C15 -179.1(3)
C12 C13 C14 C15 0.1(5)
O8 C14 C15 C16 -176.8(3)
C13 C14 C15 C16 1.3(5)
C14 C15 C16 C11 -1.4(5)
C14 C15 C16 C9 174.2(3)
C12 C11 C16 C15 0.1(5)
C2 C11 C16 C15 178.9(3)
C12 C11 C16 C9 -175.9(3)
C2 C11 C16 C9 2.9(4)
C10 C9 C16 C15 1.9(5)
C40 C9 C16 C15 129.5(3)
C8 C9 C16 C15 -122.4(3)
C10 C9 C16 C11 177.7(3)
C40 C9 C16 C11 -54.8(3)
C8 C9 C16 C11 53.4(4)
C13 O1 C17 C18 -176.0(3)
C19 O2 C18 C17 173.3(3)
O1 C17 C18 O2 -76.4(4)
C18 O2 C19 C20 172.0(3)
C21 O3 C20 C19 -179.5(3)
O2 C19 C20 O3 70.2(4)
C20 O3 C21 C22 119.4(4)
C23 O4 C22 C21 -169.3(3)
O3 C21 C22 O4 76.4(4)
C22 O4 C23 C24 3.2(5)
C22 O4 C23 C28 -177.8(3)
O4 C23 C24 C25 174.2(3)
C28 C23 C24 C25 -4.6(5)
C23 C24 C25 C50 -176.8(3)
C23 C24 C25 C26 1.2(5)
C50 C25 C26 C52 1.7(5)
C24 C25 C26 C52 -176.4(3)
C50 C25 C26 C27 -178.1(3)
C24 C25 C26 C27 3.9(4)
C52 C26 C27 C28 174.4(3)
C25 C26 C27 C28 -5.9(5)
C26 C27 C28 O5 -176.5(3)
C26 C27 C28 C23 2.6(5)
C29 O5 C28 C27 -0.4(5)
C29 O5 C28 C23 -179.6(3)
C24 C23 C28 C27 2.7(5)
O4 C23 C28 C27 -176.2(3)
C24 C23 C28 O5 -178.0(3)
O4 C23 C28 O5 3.0(4)
C28 O5 C29 C30 170.7(3)
C31 O6 C30 C29 -81.7(4)
O5 C29 C30 O6 -73.1(4)
C30 O6 C31 C32 -178.2(3)
C33 O7 C32 C31 -153.7(3)
O6 C31 C32 O7 -81.1(4)
C32 O7 C33 C34 157.2(3)
C14 O8 C34 C33 175.1(3)
O7 C33 C34 O8 74.7(4)
C1 C2 C35 C36 2.9(4)
C11 C2 C35 C36 129.3(3)
C3 C2 C35 C36 -120.6(3)
C1 C2 C35 C40 177.3(3)
C11 C2 C35 C40 -56.3(3)
C3 C2 C35 C40 53.7(3)
C40 C35 C36 C37 -2.9(5)
C2 C35 C36 C37 171.2(3)
C41 O12 C37 C36 1.5(5)
C41 O12 C37 C38 -176.0(3)
C35 C36 C37 O12 -177.4(3)
C35 C36 C37 C38 -0.1(5)
C62 O13 C38 C39 -13.4(5)
C62 O13 C38 C37 169.6(3)
O12 C37 C38 O13 -2.1(4)
C36 C37 C38 O13 -179.7(3)
O12 C37 C38 C39 -179.2(3)
C36 C37 C38 C39 3.2(5)
O13 C38 C39 C40 179.8(3)
C37 C38 C39 C40 -3.4(5)
C38 C39 C40 C35 0.4(5)
C38 C39 C40 C9 -176.0(3)
C36 C35 C40 C39 2.8(5)
C2 C35 C40 C39 -172.0(3)
C36 C35 C40 C9 179.5(3)
C2 C35 C40 C9 4.7(4)
C16 C9 C40 C39 -133.3(3)
C10 C9 C40 C39 -5.2(5)
C8 C9 C40 C39 117.2(3)
C16 C9 C40 C35 50.2(3)
C10 C9 C40 C35 178.3(3)
C8 C9 C40 C35 -59.4(3)
C37 O12 C41 C42 177.3(3)
C43 O11 C42 C41 173.2(3)
O12 C41 C42 O11 78.1(4)
C42 O11 C43 C44 -152.9(4)
C45 O10 C44 C43 174.1(4)
O11 C43 C44 O10 -64.9(5)
C44 O10 C45 C46 -117.8(4)
C47 O9 C46 C45 176.2(3)
O10 C45 C46 O9 -69.2(4)
C46 O9 C47 C48 5.4(5)
C46 O9 C47 C56 -175.7(3)
O9 C47 C48 C49 -178.0(3)
C56 C47 C48 C49 3.3(5)
C47 C48 C49 C50 175.2(3)
C47 C48 C49 C54 -3.3(5)
C24 C25 C50 C49 174.8(3)
C26 C25 C50 C49 -3.2(5)
C24 C25 C50 C51 -3.4(5)
C26 C25 C50 C51 178.6(3)
C48 C49 C50 C25 -177.0(3)
C54 C49 C50 C25 1.5(5)
C48 C49 C50 C51 1.3(5)
C54 C49 C50 C51 179.8(3)
C27 C26 C52 C54 -178.7(3)
C25 C26 C52 C54 1.6(5)
C27 C26 C52 C53 -0.6(5)
C25 C26 C52 C53 179.7(3)
C26 C52 C54 C55 175.3(3)
C53 C52 C54 C55 -2.8(5)
C26 C52 C54 C49 -3.3(5)
C53 C52 C54 C49 178.6(3)
C50 C49 C54 C52 1.8(5)
C48 C49 C54 C52 -179.8(3)
C50 C49 C54 C55 -176.9(3)
C48 C49 C54 C55 1.6(4)
C52 C54 C55 C56 -178.6(3)
C49 C54 C55 C56 0.0(5)
C54 C55 C56 O16 177.6(3)
C54 C55 C56 C47 0.0(5)
C57 O16 C56 C55 5.3(5)
C57 O16 C56 C47 -177.0(3)
C48 C47 C56 C55 -1.6(5)
O9 C47 C56 C55 179.5(3)
C48 C47 C56 O16 -179.5(3)
O9 C47 C56 O16 1.6(4)
C56 O16 C57 C58 -175.2(3)
C59 O15 C58 C57 106.5(4)
O16 C57 C58 O15 73.8(4)
C58 O15 C59 C60 -179.7(3)
C61 O14 C60 C59 174.3(3)
O15 C59 C60 O14 69.5(4)
C60 O14 C61 C62 -174.4(3)
C38 O13 C62 C61 177.3(3)
O14 C61 C62 O13 -74.8(4)
C67 N1 C63 C64 -0.9(6)
C68 N1 C63 C64 -178.1(3)
N1 C63 C64 C65 0.3(6)
C63 C64 C65 C66 0.6(6)
C64 C65 C66 C67 -1.0(7)
C63 N1 C67 C66 0.5(6)
C68 N1 C67 C66 177.8(4)
C65 C66 C67 N1 0.4(7)
C63 N1 C68 C69 92.3(4)
C67 N1 C68 C69 -84.9(4)
C74 N2 C69 C68 -101.3(4)
C70 N2 C69 C68 80.6(4)
N1 C68 C69 N2 -176.1(3)
C74 N2 C70 C71 0.2(5)
C69 N2 C70 C71 178.3(3)
N2 C70 C71 C72 -1.9(6)
C70 C71 C72 C73 1.9(6)
C71 C72 C73 C74 -0.2(6)
C70 N2 C74 C73 1.5(5)
C69 N2 C74 C73 -176.5(3)
C72 C73 C74 N2 -1.5(5)
C75 C76 C77 C78 4.8(4)
C109 C76 C77 C78 -122.3(3)
C90 C76 C77 C78 127.9(3)
C75 C76 C77 C82 178.7(3)
C109 C76 C77 C82 51.6(3)
C90 C76 C77 C82 -58.2(3)
C82 C77 C78 C79 -0.3(5)
C76 C77 C78 C79 173.3(3)
C77 C78 C79 C80 0.1(5)
C78 C79 C80 C81 0.0(5)
C79 C80 C81 C82 0.0(5)
C80 C81 C82 C77 -0.2(5)
C80 C81 C82 C83 -179.0(3)
C78 C77 C82 C81 0.3(5)
C76 C77 C82 C81 -173.9(3)
C78 C77 C82 C83 179.3(3)
C76 C77 C82 C83 5.1(4)
C81 C82 C83 C84 -3.5(4)
C77 C82 C83 C84 177.6(3)
C81 C82 C83 C85 -128.6(3)
C77 C82 C83 C85 52.5(3)
C81 C82 C83 C114 121.1(3)
C77 C82 C83 C114 -57.8(3)
C84 C83 C85 C90 178.9(3)
C114 C83 C85 C90 51.6(3)
C82 C83 C85 C90 -56.3(3)
C84 C83 C85 C86 -4.0(4)
C114 C83 C85 C86 -131.2(3)
C82 C83 C85 C86 120.9(3)
C90 C85 C86 C87 0.8(5)
C83 C85 C86 C87 -176.2(3)
C91 O25 C87 C86 -6.7(4)
C91 O25 C87 C88 172.3(3)
C85 C86 C87 O25 177.1(3)
C85 C86 C87 C88 -1.8(5)
C108 O32 C88 C87 176.8(3)
C108 O32 C88 C89 -4.9(4)
O25 C87 C88 O32 -0.3(4)
C86 C87 C88 O32 178.7(3)
O25 C87 C88 C89 -178.7(3)
C86 C87 C88 C89 0.3(5)
O32 C88 C89 C90 -176.0(3)
C87 C88 C89 C90 2.2(5)
C88 C89 C90 C85 -3.2(5)
C88 C89 C90 C76 173.4(3)
C86 C85 C90 C89 1.7(5)
C83 C85 C90 C89 179.0(3)
C86 C85 C90 C76 -175.3(3)
C83 C85 C90 C76 2.0(4)
C75 C76 C90 C89 1.8(4)
C109 C76 C90 C89 129.8(3)
C77 C76 C90 C89 -122.5(3)
C75 C76 C90 C85 178.6(3)
C109 C76 C90 C85 -53.4(3)
C77 C76 C90 C85 54.4(3)
C87 O25 C91 C92 -177.1(3)
C93 O26 C92 C91 169.5(3)
O25 C91 C92 O26 -77.3(4)
C92 O26 C93 C94 169.4(3)
C95 O27 C94 C93 -170.3(3)
O26 C93 C94 O27 71.2(4)
C94 O27 C95 C96 120.5(4)
C97 O28 C96 C95 -177.0(3)
O27 C95 C96 O28 73.0(4)
C96 O28 C97 C98 0.9(5)
C96 O28 C97 C102 -179.5(3)
O28 C97 C98 C99 174.4(3)
C102 C97 C98 C99 -5.2(5)
C97 C98 C99 C126 -174.9(3)
C97 C98 C99 C100 2.9(5)
C126 C99 C100 C124 2.0(5)
C98 C99 C100 C124 -175.8(3)
C126 C99 C100 C101 178.9(3)
C98 C99 C100 C101 1.1(4)
C124 C100 C101 C102 174.1(3)
C99 C100 C101 C102 -2.7(5)
C100 C101 C102 O29 -175.6(3)
C100 C101 C102 C97 0.5(5)
C103 O29 C102 C101 -3.5(5)
C103 O29 C102 C97 -179.7(3)
C98 C97 C102 C101 3.5(5)
O28 C97 C102 C101 -176.2(3)
C98 C97 C102 O29 179.9(3)
O28 C97 C102 O29 0.2(4)
C102 O29 C103 C104 175.1(3)
C105 O30 C104 C103 -87.7(5)
O29 C103 C104 O30 -71.9(4)
C104 O30 C105 C106 179.9(3)
C107 O31 C106 C105 -139.8(3)
O30 C105 C106 O31 -76.3(4)
C106 O31 C107 C108 155.3(3)
C88 O32 C108 C107 172.3(3)
O31 C107 C108 O32 73.9(4)
C75 C76 C109 C114 176.6(3)
C77 C76 C109 C114 -56.6(3)
C90 C76 C109 C114 49.9(3)
C75 C76 C109 C110 -9.6(4)
C77 C76 C109 C110 117.2(3)
C90 C76 C109 C110 -136.3(3)
C114 C109 C110 C111 -1.1(4)
C76 C109 C110 C111 -174.6(3)
C115 O17 C111 C112 168.9(3)
C115 O17 C111 C110 -11.4(4)
C109 C110 C111 O17 178.7(3)
C109 C110 C111 C112 -1.5(4)
O17 C111 C112 C113 -178.4(3)
C110 C111 C112 C113 1.8(4)
O17 C111 C112 O24 0.8(4)
C110 C111 C112 O24 -179.0(3)
C136 O24 C112 C113 1.0(4)
C136 O24 C112 C111 -178.2(3)
C111 C112 C113 C114 0.5(4)
O24 C112 C113 C114 -178.6(3)
C112 C113 C114 C109 -3.2(4)
C112 C113 C114 C83 170.0(3)
C110 C109 C114 C113 3.4(4)
C76 C109 C114 C113 177.5(3)
C110 C109 C114 C83 -170.5(3)
C76 C109 C114 C83 3.6(4)
C84 C83 C114 C113 3.9(4)
C85 C83 C114 C113 131.1(3)
C82 C83 C114 C113 -120.4(3)
C84 C83 C114 C109 177.4(3)
C85 C83 C114 C109 -55.4(3)
C82 C83 C114 C109 53.2(3)
C111 O17 C115 C116 174.0(3)
C117 O18 C116 C115 -166.4(3)
O17 C115 C116 O18 -78.7(4)
C116 O18 C117 C118 175.8(3)
C119 O19 C118 C117 -174.6(3)
O18 C117 C118 O19 71.4(4)
C118 O19 C119 C120 98.1(4)
C121 O20 C120 C119 178.2(3)
O19 C119 C120 O20 73.5(4)
C120 O20 C121 C122 1.1(5)
C120 O20 C121 C130 -177.5(3)
O20 C121 C122 C123 178.5(3)
C130 C121 C122 C123 -2.9(5)
C121 C122 C123 C124 -179.7(3)
C121 C122 C123 C128 1.0(5)
C128 C123 C124 C100 -8.7(5)
C122 C123 C124 C100 172.0(3)
C128 C123 C124 C125 171.8(3)
C122 C123 C124 C125 -7.6(5)
C99 C100 C124 C123 6.8(5)
C101 C100 C124 C123 -170.1(3)
C99 C100 C124 C125 -173.7(3)
C101 C100 C124 C125 9.5(5)
C100 C99 C126 C128 -8.8(5)
C98 C99 C126 C128 168.9(3)
C100 C99 C126 C127 172.0(3)
C98 C99 C126 C127 -10.3(5)
C99 C126 C128 C123 6.8(5)
C127 C126 C128 C123 -174.0(3)
C99 C126 C128 C129 -173.3(3)
C127 C126 C128 C129 5.9(5)
C124 C123 C128 C126 1.9(5)
C122 C123 C128 C126 -178.7(3)
C124 C123 C128 C129 -178.0(3)
C122 C123 C128 C129 1.4(4)
C126 C128 C129 C130 178.2(3)
C123 C128 C129 C130 -1.9(5)
C128 C129 C130 O22 179.8(3)
C128 C129 C130 C121 0.1(5)
C131 O22 C130 C129 -7.9(5)
C131 O22 C130 C121 171.9(3)
C122 C121 C130 C129 2.4(5)
O20 C121 C130 C129 -178.9(3)
C122 C121 C130 O22 -177.4(3)
O20 C121 C130 O22 1.3(4)
C130 O22 C131 C132 -173.7(3)
C133 O21 C132 C131 -93.7(4)
O22 C131 C132 O21 -69.9(4)
C132 O21 C133 C134 168.9(3)
C135 O23 C134 C133 -152.4(3)
O21 C133 C134 O23 -70.4(4)
C134 O23 C135 C136 167.4(3)
C112 O24 C136 C135 177.3(2)
O23 C135 C136 O24 74.1(3)
C141 N3 C137 C138 -0.2(5)
C142 N3 C137 C138 177.0(3)
N3 C137 C138 C139 0.4(5)
C137 C138 C139 C140 -0.9(5)
C138 C139 C140 C141 1.1(5)
C137 N3 C141 C140 0.5(5)
C142 N3 C141 C140 -176.7(3)
C139 C140 C141 N3 -0.9(5)
C141 N3 C142 C143 90.1(4)
C137 N3 C142 C143 -87.1(4)
C144 N4 C143 C142 78.5(4)
C148 N4 C143 C142 -102.1(4)
N3 C142 C143 N4 179.8(3)
C148 N4 C144 C145 -0.2(5)
C143 N4 C144 C145 179.1(3)
N4 C144 C145 C146 -0.5(5)
C144 C145 C146 C147 0.5(5)
C145 C146 C147 C148 0.0(5)
C144 N4 C148 C147 0.8(5)
C143 N4 C148 C147 -178.5(3)
C146 C147 C148 N4 -0.7(5)

loop_
_platon_squeeze_void_nr
_platon_squeeze_void_average_x
_platon_squeeze_void_average_y
_platon_squeeze_void_average_z
_platon_squeeze_void_volume
_platon_squeeze_void_count_electrons
_platon_squeeze_void_content
1 -0.025 0.767 0.056 14 0 ' '
2 -0.001 0.501 0.500 2015 681 ' '
3 0.025 0.233 0.944 14 0 ' '
4 0.476 0.778 0.053 9 0 ' '
5 0.524 0.222 0.947 9 1 ' '
